data_7034770
loop_
_publ_author_name
'Sethi, Waqas'
'Sanz, Sergio'
'Pedersen, Kasper S.'
'S\/orensen, Mikkel A'
'Nichol, Gary S.'
'Lorusso, Giulia'
'Evangelisti, Marco'
'Brechin, Euan K.'
'Piligkos, Stergios'

_publ_section_title
;
 Magnetic and magnetocaloric properties of an unusual family of
 carbonate-panelled [LnZn] cages.
;
_journal_issue 22
_journal_name_full 'Dalton transactions (Cambridge, England : 2003)'
_journal_page_first 10315
_journal_page_last 10320
_journal_paper_doi 10.1039/c5dt01240f
_journal_volume 44
_journal_year 2015
_chemical_formula_moiety 'C103 H145 Dy6 N14 O44 Zn2, N O3, 31(C H4 O), H2 O'
_chemical_formula_sum 'C134 H271 Dy6 N15 O79 Zn2'
_chemical_formula_weight 4462.38
_space_group_crystal_system triclinic
_space_group_IT_number 2
_space_group_name_Hall '-P 1'
_space_group_name_H-M_alt 'P -1'
_symmetry_space_group_name_Hall '-P 1'
_symmetry_space_group_name_H-M 'P -1'
_atom_sites_solution_hydrogens mixed
_audit_creation_date 2015-05-06
_audit_creation_method
;
Olex2 1.2-beta
(compiled 2015.01.26 svn.r3150 for OlexSys, GUI svn.r4998)
;
_audit_update_record
;
2015-05-07 deposited with the CCDC.
2015-05-08 downloaded from the CCDC.
;
_cell_angle_alpha 71.9837(14)
_cell_angle_beta 88.2024(10)
_cell_angle_gamma 64.4382(15)
_cell_formula_units_Z 2
_cell_length_a 20.6705(3)
_cell_length_b 21.9660(4)
_cell_length_c 25.1531(3)
_cell_measurement_reflns_used 43831
_cell_measurement_temperature 120
_cell_measurement_theta_max 28.4790
_cell_measurement_theta_min 3.0760
_cell_volume 9728.1(3)
_computing_cell_refinement
;
CrysAlisPro, Agilent Technologies,
Version 1.171.36.32 (release 02-08-2013 CrysAlis171 .NET)
(compiled Aug  2 2013,16:46:58)
;
_computing_data_collection
;
CrysAlisPro, Agilent Technologies,
Version 1.171.36.32 (release 02-08-2013 CrysAlis171 .NET)
(compiled Aug  2 2013,16:46:58)
;
_computing_data_reduction
;
CrysAlisPro, Agilent Technologies,
Version 1.171.36.32 (release 02-08-2013 CrysAlis171 .NET)
(compiled Aug  2 2013,16:46:58)
;
_computing_molecular_graphics 'Olex2 (Dolomanov et al., 2009)'
_computing_publication_material 'Olex2 (Dolomanov et al., 2009)'
_computing_structure_refinement 'ShelXL (Sheldrick, 2008)'
_diffrn_ambient_temperature 120
_diffrn_detector_area_resol_mean 10.3147
_diffrn_measured_fraction_theta_full 0.998
_diffrn_measured_fraction_theta_max 0.854
_diffrn_measurement_details
;
  1 omega  -80.00   24.00   1.0000   30.0000
omega____ theta____ kappa____ phi______ frames
    -       -7.2352  -77.0000 -180.0000 104

  2 omega  -56.00   19.00   1.0000   30.0000
omega____ theta____ kappa____ phi______ frames
    -       -7.2352  -57.0000    0.0000 75

  3 omega  -94.00  -51.00   1.0000   30.0000
omega____ theta____ kappa____ phi______ frames
    -       -7.2352    0.0000   60.0000 43

  4 omega  -52.00  -21.00   1.0000   30.0000
omega____ theta____ kappa____ phi______ frames
    -       -7.2352  121.0000   -5.6129 31

  5 omega  -20.00   25.00   1.0000   30.0000
omega____ theta____ kappa____ phi______ frames
    -       -7.2352  -99.0000 -120.0000 45

  6 omega  -82.00    8.00   1.0000   30.0000
omega____ theta____ kappa____ phi______ frames
    -       -7.2352  -19.0000  -90.0000 90

  7 omega    4.00   31.00   1.0000   30.0000
omega____ theta____ kappa____ phi______ frames
    -       -7.2352  -99.0000  -90.0000 27

  8 omega   52.00   79.00   1.0000   30.0000
omega____ theta____ kappa____ phi______ frames
    -        8.5633  156.0000   84.9304 27

  9 omega   34.00   62.00   1.0000   30.0000
omega____ theta____ kappa____ phi______ frames
    -        8.5633   19.0000   30.0000 28

 10 omega    5.00   33.00   1.0000   30.0000
omega____ theta____ kappa____ phi______ frames
    -        8.5633 -114.0000   67.4787 28

 11 omega  -34.00    9.00   1.0000   30.0000
omega____ theta____ kappa____ phi______ frames
    -       -7.2352   57.0000  -60.0000 43

 12 omega    7.00   69.00   1.0000   30.0000
omega____ theta____ kappa____ phi______ frames
    -        8.5633 -133.0000 -140.2675 62
;
_diffrn_measurement_device_type 'Agilent Technologies SuperNova'
_diffrn_measurement_method '\w scans'
_diffrn_orient_matrix_UB_11 0.0120573000
_diffrn_orient_matrix_UB_12 -0.0373564000
_diffrn_orient_matrix_UB_13 0.0124889000
_diffrn_orient_matrix_UB_21 -0.0252758000
_diffrn_orient_matrix_UB_22 0.0061745000
_diffrn_orient_matrix_UB_23 0.0197773000
_diffrn_orient_matrix_UB_31 -0.0261421000
_diffrn_orient_matrix_UB_32 0.0014404000
_diffrn_orient_matrix_UB_33 -0.0185697000
_diffrn_radiation_monochromator mirror
_diffrn_radiation_type MoK\a
_diffrn_radiation_wavelength 0.71073
_diffrn_reflns_av_R_equivalents 0.0681
_diffrn_reflns_av_unetI/netI 0.0810
_diffrn_reflns_laue_measured_fraction_full 0.998
_diffrn_reflns_laue_measured_fraction_max 0.854
_diffrn_reflns_limit_h_max 27
_diffrn_reflns_limit_h_min -27
_diffrn_reflns_limit_k_max 29
_diffrn_reflns_limit_k_min -29
_diffrn_reflns_limit_l_max 33
_diffrn_reflns_limit_l_min -33
_diffrn_reflns_number 159016
_diffrn_reflns_point_group_measured_fraction_full 0.998
_diffrn_reflns_point_group_measured_fraction_max 0.854
_diffrn_reflns_theta_full 25.242
_diffrn_reflns_theta_max 28.974
_diffrn_reflns_theta_min 2.751
_diffrn_source 'SuperNova (Mo) X-ray Source'
_exptl_absorpt_coefficient_mu 2.605
_exptl_absorpt_correction_T_max 0.920
_exptl_absorpt_correction_T_min 0.334
_exptl_absorpt_correction_type gaussian
_exptl_absorpt_process_details
;
CrysAlisPro, Agilent Technologies,
Version 1.171.36.32 (release 02-08-2013 CrysAlis171 .NET)
(compiled Aug  2 2013,16:46:58)
Numerical absorption correction based on gaussian integration over
            a multifaceted crystal model
;
_exptl_crystal_colour colourless
_exptl_crystal_colour_primary colourless
_exptl_crystal_density_diffrn 1.523
_exptl_crystal_description plate
_exptl_crystal_F_000 4536
_exptl_crystal_size_max 0.4576
_exptl_crystal_size_mid 0.274
_exptl_crystal_size_min 0.0328
_platon_squeeze_details '27 MeOH removed with SQUEEZE.'
_refine_diff_density_max 1.913
_refine_diff_density_min -1.443
_refine_diff_density_rms 0.169
_refine_ls_extinction_method none
_refine_ls_goodness_of_fit_ref 1.047
_refine_ls_hydrogen_treatment mixed
_refine_ls_matrix_type full
_refine_ls_number_parameters 1703
_refine_ls_number_reflns 44027
_refine_ls_number_restraints 137
_refine_ls_restrained_S_all 1.047
_refine_ls_R_factor_all 0.0931
_refine_ls_R_factor_gt 0.0569
_refine_ls_shift/su_max 0.002
_refine_ls_shift/su_mean 0.000
_refine_ls_structure_factor_coef Fsqd
_refine_ls_weighting_details 'w=1/[\s^2^(Fo^2^)+(0.0464P)^2^+64.1551P] where P=(Fo^2^+2Fc^2^)/3'
_refine_ls_weighting_scheme calc
_refine_ls_wR_factor_gt 0.1253
_refine_ls_wR_factor_ref 0.1452
_reflns_Friedel_coverage 0.000
_reflns_number_gt 30393
_reflns_number_total 44027
_reflns_threshold_expression 'I > 2\s(I)'
_cod_data_source_file c5dt01240f2.cif
_cod_data_source_block eb3254
_cod_depositor_comments 'Adding full bibliography for 7034769--7034773.cif.'
_cod_database_code 7034770
_chemical_oxdiff_formula 'C80 H200 N10 O20 Dy6 Zn2'
_chemical_oxdiff_usercomment '@ 120 K C-1373.1'
_shelx_space_group_comment
;
The symmetry employed for this shelxl refinement is uniquely defined
by the following loop, which should always be used as a source of
symmetry information in preference to the above space-group names.
They are only intended as comments.
;
_reflns_odcompleteness_completeness 99.80
_reflns_odcompleteness_iscentric 1
_reflns_odcompleteness_theta 25.30
_olex2_refinement_description
;
1. Fixed Uiso
 At 1.2 times of:
  All C(H) groups, H104 of O104, H44 of O44, H28' of O28', H28 of O28, H26 of
  O26, H22 of O22, H20 of O20, H19 of O19, H18 of O18, H15 of O15, H12 of O12,
  H11 of O11, H7 of O7, H4 of O4, H101 of O101, H102 of O102, All C(H,H) groups,
   All N(H) groups, All O(H,H) groups
 At 1.5 times of:
  All C(H,H,H) groups, H14 of O14, H100 of O100
2. Shared sites
{C97, C97'}
3. Restrained distances
 O28-C98 = O28'-C98'
 1.43 with sigma of 0.01
 H10P-H10O
 1.35 with sigma of 0.02
 O47-N20 \\sim O45-N20 \\sim O46-N20
 with sigma of 0.02
 O46-O47 \\sim O47-O45 \\sim O45-O46
 with sigma of 0.02
 N14-C97' \\sim N14-C97
 with sigma of 0.02
 C98-C97 \\sim C98'-C97'
 with sigma of 0.02
 O28-C98 \\sim O28'-C98'
 with sigma of 0.02
 N1-H1 \\sim N3-H3 \\sim N5-H5 \\sim N7-H7A \\sim N9-H9
 with sigma of 0.02
4. Restrained planarity
 O45, O46, O47, N20
 with sigma of 0.1
5. Rigid bond restraints
 O38, O39, O40, C203
 with sigma for 1-2 distances of 0.01 and sigma for 1-3 distances of 0.01
 O30, C200
 with sigma for 1-2 distances of 0.01 and sigma for 1-3 distances of 0.01
 O32, C201
 with sigma for 1-2 distances of 0.01 and sigma for 1-3 distances of 0.01
 O35, O36, C202
 with sigma for 1-2 distances of 0.01 and sigma for 1-3 distances of 0.01
 O38, O39, O40, C203
 with sigma for 1-2 distances of 0.01 and sigma for 1-3 distances of 0.01
 O42, O43, C204
 with sigma for 1-2 distances of 0.01 and sigma for 1-3 distances of 0.01
 C98, C98
 with sigma for 1-2 distances of 0.01 and sigma for 1-3 distances of 0.01
 O28', C98'
 with sigma for 1-2 distances of 0.01 and sigma for 1-3 distances of 0.01
6. Uiso/Uaniso restraints and constraints
O38 \\sim O39 \\sim O40 \\sim C203: within 1.7A with sigma of 0.04 and sigma
for terminal atoms of 0.08
O32 \\sim C201: within 1.7A with sigma of 0.04 and sigma for terminal atoms of
0.08
O35 \\sim O36 \\sim C202: within 1.7A with sigma of 0.04 and sigma for terminal
atoms of 0.08
O38 \\sim O39 \\sim O40 \\sim C203: within 1.7A with sigma of 0.04 and sigma
for terminal atoms of 0.08
O42 \\sim O43 \\sim C204: within 1.7A with sigma of 0.04 and sigma for terminal
atoms of 0.08
C97 \\sim C98: within 1.7A with sigma of 0.04 and sigma for terminal atoms of
0.08
O28' \\sim C98': within 1.7A with sigma of 0.04 and sigma for terminal atoms of
0.08
Uanis(C97) = Uanis(C97')
7. Rigid body (RIGU) restrains
 O45, O46, O47, N20
 with sigma for 1-2 distances of 0.004 and sigma for 1-3 distances of 0.004
 O28, C98
 with sigma for 1-2 distances of 0.004 and sigma for 1-3 distances of 0.004
 O28, O28', C97, C97', C98, C98'
 with sigma for 1-2 distances of 0.004 and sigma for 1-3 distances of 0.004
 O101, C101
 with sigma for 1-2 distances of 0.004 and sigma for 1-3 distances of 0.004
 O102, C102
 with sigma for 1-2 distances of 0.004 and sigma for 1-3 distances of 0.004
 O102, C102
 with sigma for 1-2 distances of 0.004 and sigma for 1-3 distances of 0.004
8. Others
 Sof(O28')=Sof(H28')=Sof(C97')=Sof(H97C)=Sof(H97D)=Sof(C98')=Sof(H98C)=
 Sof(H98D)=1-FVAR(1)
 Sof(O28)=Sof(H28)=Sof(C97)=Sof(H97A)=Sof(H97B)=Sof(C98)=Sof(H98A)=Sof(H98B)=
 FVAR(1)
9.a Free rotating group:
 O103(H10O,H10P)
9.b Secondary CH2 refined with riding coordinates:
 C10(H10A,H10B), C11(H11A,H11B), C12(H12A,H12B), C13(H13A,H13B), C14(H14A,
 H14B), C24(H24A,H24B), C25(H25A,H25B), C26(H26A,H26B), C27(H27A,H27B),
 C28(H28A,H28B), C38(H38A,H38B), C39(H39A,H39B), C40(H40A,H40B), C41(H41A,H41B),
  C42(H42A,H42B), C52(H52A,H52B), C53(H53A,H53B), C54(H54A,H54B), C55(H55A,
 H55B), C56(H56A,H56B), C66(H66A,H66B), C67(H67A,H67B), C68(H68A,H68B),
 C69(H69A,H69B), C70(H70A,H70B), C80(H80A,H80B), C81(H81A,H81B), C82(H82A,H82B),
  C83(H83A,H83B), C84(H84A,H84B), C94(H94A,H94B), C95(H95A,H95B), C96(H96A,
 H96B), C97(H97A,H97B), C97'(H97C,H97D), C98(H98A,H98B), C98'(H98C,H98D)
9.c Aromatic/amide H refined with riding coordinates:
 C3(H3A), C5(H5A), C17(H17), C19(H19A), C31(H31), C33(H33), C45(H45), C47(H47),
  C59(H59), C61(H61), C73(H73), C75(H75), C87(H87), C89(H89)
9.d Tetrahedral OH refined with riding coordinates:
 O15(H15), O18(H18), O28(H28), O28'(H28'), O100(H100), O101(H101), O102(H102),
 O104(H104)
9.e Idealised Me refined as rotating group:
 C8(H8A,H8B,H8C), C9(H9A,H9B,H9C), C22(H22A,H22B,H22C), C23(H23A,H23B,H23C),
 C36(H36A,H36B,H36C), C37(H37A,H37B,H37C), C50(H50A,H50B,H50C), C51(H51A,H51B,
 H51C), C64(H64A,H64B,H64C), C65(H65A,H65B,H65C), C78(H78A,H78B,H78C), C79(H79A,
 H79B,H79C), C92(H92A,H92B,H92C), C93(H93A,H93B,H93C), C100(H10C,H10D,H10E),
 C101(H10F,H10G,H10H), C102(H10I,H10J,H10K), C104(H10L,H10M,H10N)
9.f Idealised tetrahedral OH refined as rotating group:
 O4(H4), O7(H7), O11(H11), O12(H12), O14(H14), O19(H19), O20(H20), O22(H22),
 O23(H23), O26(H26)
;
_shelx_shelxl_version_number 2014/7
_olex2_date_sample_data_collection 14/11/13
_olex2_date_sample_submission 4/11/13
_olex2_diffrn_ambient_temperature_device 'Oxford Cryosystems Cryostream 700+'
_olex2_exptl_crystal_mounting_method 'The crystal was mounted on a MITIGEN holder in Paratone oil'
_olex2_submission_original_sample_id C-1373.1
_olex2_submission_special_instructions 'No special instructions were received'

loop_
_space_group_symop_operation_xyz
'x, y, z'
'-x, -y, -z'

loop_
_atom_site_label
_atom_site_type_symbol
_atom_site_fract_x
_atom_site_fract_y
_atom_site_fract_z
_atom_site_U_iso_or_equiv
_atom_site_adp_type
_atom_site_occupancy
_atom_site_site_symmetry_order
_atom_site_calc_flag
_atom_site_refinement_flags_posn
_atom_site_refinement_flags_adp
_atom_site_refinement_flags_occupancy
_atom_site_disorder_assembly
_atom_site_disorder_group
Dy1 Dy 0.95795(2) 0.30066(2) 0.74405(2) 0.02436(8) Uani 1 1 d . . . . .
Dy2 Dy 0.89474(2) 0.29926(2) 0.93707(2) 0.02766(8) Uani 1 1 d . . . . .
Dy3 Dy 0.73468(2) 0.31265(2) 0.78319(2) 0.02502(8) Uani 1 1 d . . . . .
Dy4 Dy 0.68721(2) 0.52989(2) 0.83363(2) 0.02537(8) Uani 1 1 d . . . . .
Dy5 Dy 0.75701(2) 0.56691(2) 0.64712(2) 0.02426(8) Uani 1 1 d . . . . .
Dy6 Dy 0.96424(2) 0.48096(2) 0.71586(2) 0.02285(8) Uani 1 1 d . . . . .
Zn1 Zn 0.90580(4) 0.49942(5) 0.85477(3) 0.0306(2) Uani 1 1 d . . . . .
Zn2 Zn 1.02646(4) 0.51452(5) 0.57254(3) 0.02695(18) Uani 1 1 d . . . . .
O1 O 1.0594(2) 0.2388(3) 0.8055(2) 0.0329(12) Uani 1 1 d . . . . .
O2 O 1.0242(3) 0.2548(3) 0.9491(2) 0.0428(14) Uani 1 1 d . . . . .
O3 O 0.9179(3) 0.3045(3) 0.65366(19) 0.0323(12) Uani 1 1 d . . . . .
O4 O 0.9455(3) 0.1927(3) 0.7727(2) 0.0346(12) Uani 1 1 d . . . . .
H4 H 0.9033 0.1989 0.7792 0.042 Uiso 1 1 calc GR . . . .
O5 O 0.9272(3) 0.1870(3) 0.94297(19) 0.0352(12) Uani 1 1 d . . . . .
O6 O 0.8295(3) 0.1920(3) 0.8185(2) 0.0360(12) Uani 1 1 d . . . . .
O7 O 0.9069(3) 0.3652(3) 0.98800(19) 0.0406(14) Uani 1 1 d . . . . .
H7 H 0.8929 0.4096 0.9753 0.049 Uiso 1 1 calc GR . . . .
O8 O 0.8007(3) 0.2864(3) 0.99173(19) 0.0343(12) Uani 1 1 d . . . . .
O9 O 0.6166(2) 0.3891(3) 0.7513(2) 0.0304(11) Uani 1 1 d . . . . .
O10 O 0.5872(2) 0.5614(3) 0.7681(2) 0.0336(12) Uani 1 1 d . . . . .
O11 O 0.6900(3) 0.2640(3) 0.8653(2) 0.0354(12) Uani 1 1 d . . . . .
H11 H 0.6869 0.2796 0.8923 0.043 Uiso 1 1 calc GR . . . .
O12 O 0.7571(3) 0.2737(3) 0.7033(2) 0.0413(14) Uani 1 1 d . . . . .
H12 H 0.7717 0.2946 0.6752 0.050 Uiso 1 1 calc GR . . . .
O13 O 0.6148(2) 0.4952(3) 0.8911(2) 0.0304(11) Uani 1 1 d . . . . .
O14 O 0.6768(3) 0.3007(3) 0.9547(2) 0.0367(13) Uani 1 1 d . . . . .
H14 H 0.7149 0.2949 0.9711 0.055 Uiso 1 1 calc GR . . . .
O15 O 0.7369(3) 0.5368(3) 0.9153(2) 0.0358(13) Uani 1 1 d . . . . .
H15 H 0.7816 0.5181 0.9247 0.043 Uiso 1 1 calc R . . . .
O16 O 0.6640(3) 0.6438(3) 0.7715(2) 0.0355(12) Uani 1 1 d . . . . .
O17 O 0.7314(2) 0.5393(3) 0.57376(19) 0.0326(12) Uani 1 1 d . . . . .
O18 O 0.7914(3) 0.3438(3) 0.6096(2) 0.0336(12) Uani 1 1 d . . . . .
H18 H 0.8256 0.3385 0.6306 0.040 Uiso 1 1 calc R . . . .
O19 O 0.7200(3) 0.6626(3) 0.6813(2) 0.0349(12) Uani 1 1 d . . . . .
H19 H 0.7029 0.6544 0.7120 0.042 Uiso 1 1 calc GR . . . .
O20 O 0.6364(3) 0.5768(3) 0.6638(2) 0.0353(12) Uani 1 1 d . . . . .
H20 H 0.6320 0.5838 0.6950 0.042 Uiso 1 1 calc GR . . . .
O21 O 1.0342(2) 0.5139(3) 0.65241(18) 0.0277(11) Uani 1 1 d . . . . .
O22 O 0.8614(3) 0.6665(3) 0.6889(2) 0.0417(14) Uani 1 1 d . . . . .
H22 H 0.8336 0.6471 0.6922 0.050 Uiso 1 1 calc GR . . . .
O23 O 1.0392(3) 0.5798(3) 0.49788(19) 0.0324(12) Uani 1 1 d . . . . .
H23 H 1.0104 0.5887 0.4705 0.04(2) Uiso 1 1 calc GR . . . .
O24 O 1.0364(2) 0.4186(3) 0.5758(2) 0.0293(11) Uani 1 1 d . . . . .
O25 O 0.9811(2) 0.4970(3) 0.80121(19) 0.0296(11) Uani 1 1 d . . . . .
O26 O 1.1244(3) 0.3384(3) 0.7456(2) 0.0383(13) Uani 1 1 d . . . . .
H26 H 1.0959 0.3404 0.7213 0.046 Uiso 1 1 calc GR . . . .
O27 O 0.8769(3) 0.4912(3) 0.9337(2) 0.0403(14) Uani 1 1 d . . . . .
O28 O 0.7865(18) 0.7132(16) 0.9142(11) 0.149(14) Uani 0.44(2) 1 d D U P A 1
H28 H 0.7696 0.6837 0.9274 0.179 Uiso 0.44(2) 1 calc R . P A 1
O28' O 0.7369(8) 0.7596(9) 0.8601(9) 0.103(8) Uani 0.56(2) 1 d D U P A 2
H28' H 0.7223 0.7639 0.8909 0.124 Uiso 0.56(2) 1 calc R . P A 2
O29 O 0.9407(2) 0.3942(3) 0.78119(17) 0.0242(10) Uani 1 1 d . . . . .
O30 O 0.9302(2) 0.3051(3) 0.84467(18) 0.0252(10) Uani 1 1 d . U . . .
O31 O 0.9255(3) 0.3939(3) 0.87051(19) 0.0291(11) Uani 1 1 d . . . . .
O32 O 0.7973(3) 0.3081(3) 0.86990(19) 0.0277(11) Uani 1 1 d . U . . .
O33 O 0.7076(2) 0.4121(3) 0.82166(18) 0.0225(10) Uani 1 1 d . . . . .
O34 O 0.7804(2) 0.4058(3) 0.88866(19) 0.0265(11) Uani 1 1 d . . . . .
O35 O 0.8086(2) 0.5286(3) 0.81618(18) 0.0255(10) Uani 1 1 d . U . . .
O36 O 0.7469(2) 0.5228(3) 0.74985(19) 0.0261(11) Uani 1 1 d . U . . .
O37 O 0.8442(2) 0.5402(3) 0.72945(19) 0.0272(11) Uani 1 1 d . . . . .
O38 O 0.8339(2) 0.3378(3) 0.74771(19) 0.0279(11) Uani 1 1 d . U . . .
O39 O 0.7245(2) 0.4143(3) 0.70624(18) 0.0259(10) Uani 1 1 d . U . . .
O40 O 0.8184(2) 0.4384(3) 0.68016(18) 0.0255(10) Uani 1 1 d . U . . .
O41 O 0.8909(2) 0.5228(3) 0.63144(18) 0.0256(10) Uani 1 1 d . . . . .
O42 O 0.8115(3) 0.6296(3) 0.5801(2) 0.0331(12) Uani 1 1 d . U . . .
O43 O 0.9226(2) 0.5841(3) 0.55528(19) 0.0282(11) Uani 1 1 d . U . . .
O44 O 1.0020(2) 0.3764(3) 0.69125(19) 0.0254(11) Uani 1 1 d . . . . .
H44 H 0.998(4) 0.385(4) 0.659(3) 0.030 Uiso 1 1 d R . . . .
N1 N 1.0622(3) 0.2279(4) 0.9112(3) 0.0428(18) Uani 1 1 d D . . . .
H1 H 1.039(4) 0.238(5) 0.882(2) 0.051 Uiso 1 1 d DR . . . .
N2 N 1.0532(3) 0.2026(4) 0.7048(3) 0.0386(16) Uani 1 1 d . . . . .
N3 N 0.8587(4) 0.1660(4) 0.8727(3) 0.0371(15) Uani 1 1 d D . . . .
H3 H 0.868(5) 0.193(4) 0.883(4) 0.044 Uiso 1 1 d DR . . . .
N4 N 0.9372(3) 0.2266(4) 1.0454(2) 0.0419(18) Uani 1 1 d . . . . .
N5 N 0.5697(3) 0.5081(4) 0.7708(3) 0.0304(14) Uani 1 1 d D . . . .
H5 H 0.602(3) 0.469(3) 0.774(3) 0.036 Uiso 1 1 d DR . . . .
N6 N 0.6656(3) 0.2359(4) 0.7716(3) 0.0338(15) Uani 1 1 d . . . . .
N7 N 0.6293(3) 0.3695(4) 0.9390(2) 0.0279(13) Uani 1 1 d D . . . .
H7A H 0.636(4) 0.404(3) 0.925(3) 0.033 Uiso 1 1 d DR . . . .
N8 N 0.6019(3) 0.6322(4) 0.8708(3) 0.0360(15) Uani 1 1 d . . . . .
N9 N 0.7509(3) 0.4127(4) 0.5834(3) 0.0332(15) Uani 1 1 d D . . . .
H9 H 0.761(4) 0.442(4) 0.589(3) 0.040 Uiso 1 1 d DR . . . .
N10 N 0.6521(3) 0.6854(4) 0.5801(3) 0.0389(16) Uani 1 1 d . . . . .
N11 N 0.9334(3) 0.6152(4) 0.6902(3) 0.0327(14) Uani 1 1 d . . . . .
N12 N 1.1436(3) 0.4634(4) 0.5782(2) 0.0307(14) Uani 1 1 d . . . . .
N13 N 1.0917(3) 0.3989(4) 0.7622(2) 0.0302(14) Uani 1 1 d . . . . .
N14 N 0.8983(4) 0.5987(4) 0.8620(3) 0.0428(18) Uani 1 1 d D . . . .
C1 C 1.1256(4) 0.1864(5) 0.8187(3) 0.041(2) Uani 1 1 d . . . . .
C2 C 1.1623(4) 0.1578(5) 0.7773(4) 0.050(2) Uani 1 1 d . . . . .
C3 C 1.2298(5) 0.1002(6) 0.7906(4) 0.069(3) Uani 1 1 d . . . . .
H3A H 1.2519 0.0816 0.7618 0.083 Uiso 1 1 calc R . . . .
C4 C 1.2668(5) 0.0683(7) 0.8450(5) 0.094(5) Uani 1 1 d . . . . .
C5 C 1.2326(5) 0.0966(7) 0.8852(4) 0.083(4) Uani 1 1 d . . . . .
H5A H 1.2566 0.0759 0.9224 0.100 Uiso 1 1 calc R . . . .
C6 C 1.1629(4) 0.1551(5) 0.8740(3) 0.051(2) Uani 1 1 d . . . . .
C7 C 1.1294(5) 0.1802(6) 0.9201(4) 0.057(3) Uani 1 1 d . . . . .
C8 C 1.1703(5) 0.1514(8) 0.9781(4) 0.097(5) Uani 1 1 d . . . . .
H8A H 1.1872 0.0996 0.9931 0.146 Uiso 1 1 calc GR . . . .
H8B H 1.1384 0.1738 1.0031 0.146 Uiso 1 1 calc GR . . . .
H8C H 1.2119 0.1621 0.9756 0.146 Uiso 1 1 calc GR . . . .
C9 C 1.3396(6) 0.0043(8) 0.8581(5) 0.117(6) Uani 1 1 d . . . . .
H9A H 1.3773 0.0202 0.8482 0.176 Uiso 1 1 calc GR . . . .
H9B H 1.3408 -0.0261 0.8362 0.176 Uiso 1 1 calc GR . . . .
H9C H 1.3480 -0.0229 0.8984 0.176 Uiso 1 1 calc GR . . . .
C10 C 1.1278(4) 0.1921(5) 0.7167(3) 0.043(2) Uani 1 1 d . . . . .
H10A H 1.1279 0.2395 0.7020 0.051 Uiso 1 1 calc R . . . .
H10B H 1.1592 0.1627 0.6947 0.051 Uiso 1 1 calc R . . . .
C11 C 1.0377(4) 0.2295(5) 0.6433(3) 0.045(2) Uani 1 1 d . . . . .
H11A H 1.0660 0.1901 0.6284 0.054 Uiso 1 1 calc R . . . .
H11B H 1.0537 0.2673 0.6280 0.054 Uiso 1 1 calc R . . . .
C12 C 0.9606(5) 0.2587(5) 0.6234(4) 0.047(2) Uani 1 1 d . . . . .
H12A H 0.9514 0.2859 0.5826 0.057 Uiso 1 1 calc R . . . .
H12B H 0.9471 0.2191 0.6292 0.057 Uiso 1 1 calc R . . . .
C13 C 1.0491(5) 0.1342(5) 0.7309(4) 0.054(2) Uani 1 1 d . . . . .
H13A H 1.0817 0.1075 0.7667 0.065 Uiso 1 1 calc R . . . .
H13B H 1.0668 0.1052 0.7055 0.065 Uiso 1 1 calc R . . . .
C14 C 0.9738(5) 0.1428(5) 0.7427(4) 0.051(2) Uani 1 1 d . . . . .
H14A H 0.9425 0.1606 0.7070 0.061 Uiso 1 1 calc R . . . .
H14B H 0.9757 0.0962 0.7656 0.061 Uiso 1 1 calc R . . . .
C15 C 0.9287(4) 0.1285(4) 0.9810(3) 0.0371(19) Uani 1 1 d . . . . .
C16 C 0.9581(4) 0.1085(5) 1.0374(3) 0.048(2) Uani 1 1 d . . . . .
C17 C 0.9583(5) 0.0480(5) 1.0768(4) 0.054(3) Uani 1 1 d . . . . .
H17 H 0.9772 0.0351 1.1146 0.064 Uiso 1 1 calc R . . . .
C18 C 0.9321(5) 0.0055(5) 1.0633(4) 0.058(3) Uani 1 1 d . . . . .
C19 C 0.9041(4) 0.0266(4) 1.0086(4) 0.046(2) Uani 1 1 d . . . . .
H19A H 0.8861 -0.0017 0.9980 0.055 Uiso 1 1 calc R . . . .
C20 C 0.9006(4) 0.0894(6) 0.9668(3) 0.050(2) Uani 1 1 d . . . . .
C21 C 0.8696(4) 0.1047(4) 0.9090(4) 0.040(2) Uani 1 1 d . . . . .
C22 C 0.8494(5) 0.0568(5) 0.8902(4) 0.056(3) Uani 1 1 d . . . . .
H22A H 0.8432 0.0724 0.8489 0.084 Uiso 1 1 calc GR . . . .
H22B H 0.8041 0.0588 0.9042 0.084 Uiso 1 1 calc GR . . . .
H22C H 0.8877 0.0078 0.9049 0.084 Uiso 1 1 calc GR . . . .
C23 C 0.9342(6) -0.0605(6) 1.1071(4) 0.081(4) Uani 1 1 d . . . . .
H23A H 0.8862 -0.0498 1.1195 0.121 Uiso 1 1 calc GR . . . .
H23B H 0.9693 -0.0754 1.1394 0.121 Uiso 1 1 calc GR . . . .
H23C H 0.9484 -0.0990 1.0909 0.121 Uiso 1 1 calc GR . . . .
C24 C 0.9891(4) 0.1515(5) 1.0529(3) 0.051(3) Uani 1 1 d . . . . .
H24A H 1.0104 0.1276 1.0928 0.061 Uiso 1 1 calc R . . . .
H24B H 1.0288 0.1517 1.0299 0.061 Uiso 1 1 calc R . . . .
C25 C 0.9761(5) 0.2604(6) 1.0653(3) 0.052(3) Uani 1 1 d . . . . .
H25A H 1.0233 0.2482 1.0503 0.062 Uiso 1 1 calc R . . . .
H25B H 0.9852 0.2416 1.1069 0.062 Uiso 1 1 calc R . . . .
C26 C 0.9326(5) 0.3395(7) 1.0463(3) 0.059(3) Uani 1 1 d . . . . .
H26A H 0.8912 0.3524 1.0684 0.071 Uiso 1 1 calc R . . . .
H26B H 0.9628 0.3620 1.0526 0.071 Uiso 1 1 calc R . . . .
C27 C 0.8769(4) 0.2297(5) 1.0790(3) 0.043(2) Uani 1 1 d . . . . .
H27A H 0.8596 0.2724 1.0911 0.052 Uiso 1 1 calc R . . . .
H27B H 0.8942 0.1869 1.1132 0.052 Uiso 1 1 calc R . . . .
C28 C 0.8151(4) 0.2329(5) 1.0458(3) 0.0381(19) Uani 1 1 d . . . . .
H28A H 0.8281 0.1860 1.0413 0.046 Uiso 1 1 calc R . . . .
H28B H 0.7716 0.2453 1.0658 0.046 Uiso 1 1 calc R . . . .
C29 C 0.5529(4) 0.3893(5) 0.7626(3) 0.0337(18) Uani 1 1 d . . . . .
C30 C 0.5380(4) 0.3353(5) 0.7576(3) 0.0379(19) Uani 1 1 d . . . . .
C31 C 0.4734(5) 0.3348(6) 0.7705(4) 0.052(2) Uani 1 1 d . . . . .
H31 H 0.4647 0.2968 0.7677 0.063 Uiso 1 1 calc R . . . .
C32 C 0.4206(5) 0.3873(6) 0.7874(4) 0.060(3) Uani 1 1 d . . . . .
C33 C 0.4328(4) 0.4436(5) 0.7894(3) 0.047(2) Uani 1 1 d . . . . .
H33 H 0.3961 0.4812 0.7996 0.056 Uiso 1 1 calc R . . . .
C34 C 0.4984(4) 0.4467(5) 0.7766(3) 0.0375(19) Uani 1 1 d . . . . .
C35 C 0.5054(4) 0.5116(5) 0.7746(3) 0.0340(18) Uani 1 1 d . . . . .
C36 C 0.4437(4) 0.5784(5) 0.7744(3) 0.042(2) Uani 1 1 d . . . . .
H36A H 0.4595 0.6161 0.7676 0.062 Uiso 1 1 calc GR . . . .
H36B H 0.4249 0.5712 0.8109 0.062 Uiso 1 1 calc GR . . . .
H36C H 0.4057 0.5925 0.7446 0.062 Uiso 1 1 calc GR . . . .
C37 C 0.3482(6) 0.3868(8) 0.8020(6) 0.090(4) Uani 1 1 d . . . . .
H37A H 0.3115 0.4357 0.7967 0.135 Uiso 1 1 calc GR . . . .
H37B H 0.3535 0.3571 0.8413 0.135 Uiso 1 1 calc GR . . . .
H37C H 0.3331 0.3671 0.7773 0.135 Uiso 1 1 calc GR . . . .
C38 C 0.5946(4) 0.2803(5) 0.7357(3) 0.045(2) Uani 1 1 d . . . . .
H38A H 0.5752 0.2481 0.7309 0.053 Uiso 1 1 calc R . . . .
H38B H 0.6029 0.3054 0.6980 0.053 Uiso 1 1 calc R . . . .
C39 C 0.6584(5) 0.1933(5) 0.8268(3) 0.0379(18) Uani 1 1 d . . . . .
H39A H 0.7043 0.1494 0.8416 0.045 Uiso 1 1 calc R . . . .
H39B H 0.6201 0.1787 0.8227 0.045 Uiso 1 1 calc R . . . .
C40 C 0.6399(4) 0.2336(5) 0.8682(3) 0.0357(18) Uani 1 1 d . . . . .
H40A H 0.5896 0.2718 0.8583 0.043 Uiso 1 1 calc R . . . .
H40B H 0.6445 0.2009 0.9067 0.043 Uiso 1 1 calc R . . . .
C41 C 0.7146(5) 0.1867(5) 0.7418(3) 0.043(2) Uani 1 1 d . . . . .
H41A H 0.6901 0.1609 0.7321 0.052 Uiso 1 1 calc R . . . .
H41B H 0.7591 0.1509 0.7675 0.052 Uiso 1 1 calc R . . . .
C42 C 0.7347(6) 0.2268(5) 0.6887(4) 0.051(2) Uani 1 1 d . . . . .
H42A H 0.7745 0.1930 0.6743 0.061 Uiso 1 1 calc R . . . .
H42B H 0.6927 0.2547 0.6592 0.061 Uiso 1 1 calc R . . . .
C43 C 0.5459(4) 0.5194(4) 0.9020(3) 0.0292(16) Uani 1 1 d . . . . .
C44 C 0.5025(4) 0.5918(4) 0.8905(3) 0.0317(17) Uani 1 1 d . . . . .
C45 C 0.4322(4) 0.6152(4) 0.9052(3) 0.0342(17) Uani 1 1 d . . . . .
H45 H 0.4039 0.6648 0.8988 0.041 Uiso 1 1 calc R . . . .
C46 C 0.4020(4) 0.5685(5) 0.9289(3) 0.0363(19) Uani 1 1 d . . . . .
C47 C 0.4456(4) 0.4969(5) 0.9390(3) 0.0314(17) Uani 1 1 d . . . . .
H47 H 0.4258 0.4642 0.9543 0.038 Uiso 1 1 calc R . . . .
C48 C 0.5181(4) 0.4696(4) 0.9277(3) 0.0298(16) Uani 1 1 d . . . . .
C49 C 0.5605(4) 0.3927(4) 0.9434(3) 0.0313(17) Uani 1 1 d . . . . .
C50 C 0.5315(4) 0.3407(5) 0.9664(4) 0.043(2) Uani 1 1 d . . . . .
H50A H 0.5228 0.3376 1.0054 0.064 Uiso 1 1 calc GR . . . .
H50B H 0.5664 0.2938 0.9652 0.064 Uiso 1 1 calc GR . . . .
H50C H 0.4860 0.3561 0.9438 0.064 Uiso 1 1 calc GR . . . .
C51 C 0.3254(4) 0.5951(5) 0.9442(4) 0.044(2) Uani 1 1 d . . . . .
H51A H 0.2915 0.6123 0.9106 0.067 Uiso 1 1 calc GR . . . .
H51B H 0.3149 0.6343 0.9591 0.067 Uiso 1 1 calc GR . . . .
H51C H 0.3202 0.5560 0.9729 0.067 Uiso 1 1 calc GR . . . .
C52 C 0.5232(4) 0.6504(4) 0.8575(4) 0.0379(19) Uani 1 1 d . . . . .
H52A H 0.5131 0.6600 0.8168 0.045 Uiso 1 1 calc R . . . .
H52B H 0.4923 0.6948 0.8658 0.045 Uiso 1 1 calc R . . . .
C53 C 0.6203(4) 0.6110(5) 0.9324(3) 0.042(2) Uani 1 1 d . . . . .
H53A H 0.6054 0.5734 0.9523 0.050 Uiso 1 1 calc R . . . .
H53B H 0.5936 0.6527 0.9452 0.050 Uiso 1 1 calc R . . . .
C54 C 0.7002(4) 0.5835(5) 0.9469(3) 0.040(2) Uani 1 1 d . . . . .
H54A H 0.7132 0.6238 0.9371 0.048 Uiso 1 1 calc R . . . .
H54B H 0.7143 0.5573 0.9877 0.048 Uiso 1 1 calc R . . . .
C55 C 0.6118(5) 0.6977(4) 0.8408(4) 0.044(2) Uani 1 1 d . . . . .
H55A H 0.6577 0.6926 0.8569 0.053 Uiso 1 1 calc R . . . .
H55B H 0.5718 0.7399 0.8467 0.053 Uiso 1 1 calc R . . . .
C56 C 0.6130(5) 0.7092(5) 0.7782(4) 0.051(2) Uani 1 1 d . . . . .
H56A H 0.5644 0.7230 0.7604 0.061 Uiso 1 1 calc R . . . .
H56B H 0.6271 0.7478 0.7600 0.061 Uiso 1 1 calc R . . . .
C57 C 0.6780(4) 0.5627(5) 0.5334(3) 0.0368(19) Uani 1 1 d . . . . .
C58 C 0.6372(5) 0.6374(6) 0.5059(4) 0.055(3) Uani 1 1 d . . . . .
C59 C 0.5792(7) 0.6616(7) 0.4655(5) 0.091(4) Uani 1 1 d . . . . .
H59 H 0.5526 0.7116 0.4473 0.110 Uiso 1 1 calc R . . . .
C60 C 0.5579(8) 0.6151(8) 0.4501(6) 0.103(5) Uani 1 1 d . . . . .
C61 C 0.5980(7) 0.5419(7) 0.4781(4) 0.077(4) Uani 1 1 d . . . . .
H61 H 0.5846 0.5094 0.4695 0.092 Uiso 1 1 calc R . . . .
C62 C 0.6583(5) 0.5146(6) 0.5191(4) 0.058(3) Uani 1 1 d . . . . .
C63 C 0.6977(5) 0.4377(6) 0.5456(3) 0.051(2) Uani 1 1 d . . . . .
C64 C 0.6752(7) 0.3885(6) 0.5312(5) 0.088(4) Uani 1 1 d . . . . .
H64A H 0.6224 0.4090 0.5266 0.132 Uiso 1 1 calc GR . . . .
H64B H 0.6951 0.3423 0.5614 0.132 Uiso 1 1 calc GR . . . .
H64C H 0.6933 0.3818 0.4959 0.132 Uiso 1 1 calc GR . . . .
C65 C 0.4902(11) 0.6453(11) 0.4080(8) 0.191(11) Uani 1 1 d . . . . .
H65A H 0.5004 0.6650 0.3699 0.287 Uiso 1 1 calc GR . . . .
H65B H 0.4501 0.6832 0.4179 0.287 Uiso 1 1 calc GR . . . .
H65C H 0.4770 0.6070 0.4094 0.287 Uiso 1 1 calc GR . . . .
C66 C 0.6569(5) 0.6889(5) 0.5199(3) 0.044(2) Uani 1 1 d . . . . .
H66A H 0.6245 0.7380 0.4955 0.052 Uiso 1 1 calc R . . . .
H66B H 0.7069 0.6791 0.5115 0.052 Uiso 1 1 calc R . . . .
C67 C 0.6678(5) 0.7425(4) 0.5864(3) 0.042(2) Uani 1 1 d . . . . .
H67A H 0.6270 0.7895 0.5668 0.050 Uiso 1 1 calc R . . . .
H67B H 0.7116 0.7408 0.5685 0.050 Uiso 1 1 calc R . . . .
C68 C 0.6796(5) 0.7352(5) 0.6482(3) 0.043(2) Uani 1 1 d . . . . .
H68A H 0.7056 0.7628 0.6515 0.052 Uiso 1 1 calc R . . . .
H68B H 0.6323 0.7551 0.6623 0.052 Uiso 1 1 calc R . . . .
C69 C 0.5800(4) 0.6955(5) 0.5968(4) 0.053(3) Uani 1 1 d . . . . .
H69A H 0.5672 0.7243 0.6224 0.064 Uiso 1 1 calc R . . . .
H69B H 0.5441 0.7232 0.5628 0.064 Uiso 1 1 calc R . . . .
C70 C 0.5741(5) 0.6291(6) 0.6249(5) 0.072(4) Uani 1 1 d . . . . .
H70A H 0.5309 0.6398 0.6453 0.087 Uiso 1 1 calc R . . . .
H70B H 0.5676 0.6093 0.5962 0.087 Uiso 1 1 calc R . . . .
C71 C 1.0801(4) 0.5384(5) 0.6648(3) 0.0331(18) Uani 1 1 d . . . . .
C72 C 1.1539(4) 0.5028(5) 0.6589(3) 0.0384(19) Uani 1 1 d . . . . .
C73 C 1.2025(5) 0.5257(5) 0.6742(3) 0.047(2) Uani 1 1 d . . . . .
H73 H 1.2519 0.5030 0.6689 0.057 Uiso 1 1 calc R . . . .
C74 C 1.1797(5) 0.5803(6) 0.6967(4) 0.053(3) Uani 1 1 d . . . . .
C75 C 1.1064(5) 0.6174(5) 0.6994(4) 0.048(2) Uani 1 1 d . . . . .
H75 H 1.0901 0.6572 0.7125 0.058 Uiso 1 1 calc R . . . .
C76 C 1.0553(4) 0.5979(5) 0.6832(3) 0.0369(19) Uani 1 1 d . . . . .
C77 C 0.9772(4) 0.6446(5) 0.6828(3) 0.0364(18) Uani 1 1 d . . . . .
C78 C 0.9521(6) 0.7215(5) 0.6743(5) 0.061(3) Uani 1 1 d . . . . .
H78A H 0.9478 0.7290 0.7110 0.092 Uiso 1 1 calc GR . . . .
H78B H 0.9049 0.7492 0.6514 0.092 Uiso 1 1 calc GR . . . .
H78C H 0.9869 0.7371 0.6551 0.092 Uiso 1 1 calc GR . . . .
C79 C 1.2320(5) 0.6029(7) 0.7152(5) 0.066(3) Uani 1 1 d . . . . .
H79A H 1.2574 0.6163 0.6835 0.099 Uiso 1 1 calc GR . . . .
H79B H 1.2671 0.5632 0.7461 0.099 Uiso 1 1 calc GR . . . .
H79C H 1.2055 0.6439 0.7282 0.099 Uiso 1 1 calc GR . . . .
C80 C 1.1788(4) 0.4425(5) 0.6359(3) 0.0355(18) Uani 1 1 d . . . . .
H80A H 1.2317 0.4231 0.6353 0.043 Uiso 1 1 calc R . . . .
H80B H 1.1686 0.4039 0.6614 0.043 Uiso 1 1 calc R . . . .
C81 C 1.1634(4) 0.5156(5) 0.5375(3) 0.0350(18) Uani 1 1 d . . . . .
H81A H 1.2128 0.4905 0.5283 0.042 Uiso 1 1 calc R . . . .
H81B H 1.1632 0.5506 0.5547 0.042 Uiso 1 1 calc R . . . .
C82 C 1.1103(4) 0.5551(4) 0.4833(3) 0.0334(17) Uani 1 1 d . . . . .
H82A H 1.1184 0.5960 0.4597 0.040 Uiso 1 1 calc R . . . .
H82B H 1.1180 0.5225 0.4614 0.040 Uiso 1 1 calc R . . . .
C83 C 1.1597(4) 0.4008(4) 0.5607(3) 0.0354(18) Uani 1 1 d . . . . .
H83A H 1.2108 0.3657 0.5734 0.042 Uiso 1 1 calc R . . . .
H83B H 1.1522 0.4157 0.5191 0.042 Uiso 1 1 calc R . . . .
C84 C 1.1109(4) 0.3664(4) 0.5858(3) 0.0330(17) Uani 1 1 d . . . . .
H84A H 1.1165 0.3294 0.5690 0.040 Uiso 1 1 calc R . . . .
H84B H 1.1255 0.3428 0.6269 0.040 Uiso 1 1 calc R . . . .
C85 C 1.0360(4) 0.5095(5) 0.8159(3) 0.040(2) Uani 1 1 d . . . . .
C86 C 1.0186(5) 0.5726(6) 0.8283(3) 0.046(2) Uani 1 1 d . . . . .
C87 C 1.0757(5) 0.5846(6) 0.8446(4) 0.057(3) Uani 1 1 d . . . . .
H87 H 1.0646 0.6276 0.8522 0.068 Uiso 1 1 calc R . . . .
C88 C 1.1470(5) 0.5358(7) 0.8498(4) 0.064(3) Uani 1 1 d . . . . .
C89 C 1.1626(5) 0.4753(6) 0.8370(4) 0.054(3) Uani 1 1 d . . . . .
H89 H 1.2117 0.4416 0.8405 0.065 Uiso 1 1 calc R . . . .
C90 C 1.1083(4) 0.4611(5) 0.8186(3) 0.042(2) Uani 1 1 d . . . . .
C91 C 1.1316(4) 0.3961(5) 0.8018(3) 0.041(2) Uani 1 1 d . . . . .
C92 C 1.2024(4) 0.3325(6) 0.8268(4) 0.055(3) Uani 1 1 d . . . . .
H92A H 1.2386 0.3335 0.8009 0.082 Uiso 1 1 calc GR . . . .
H92B H 1.1970 0.2887 0.8333 0.082 Uiso 1 1 calc GR . . . .
H92C H 1.2180 0.3338 0.8627 0.082 Uiso 1 1 calc GR . . . .
C93 C 1.2069(6) 0.5501(9) 0.8696(5) 0.091(5) Uani 1 1 d . . . . .
H93A H 1.2045 0.5473 0.9092 0.136 Uiso 1 1 calc GR . . . .
H93B H 1.2004 0.5979 0.8468 0.136 Uiso 1 1 calc GR . . . .
H93C H 1.2541 0.5144 0.8655 0.136 Uiso 1 1 calc GR . . . .
C94 C 0.9427(5) 0.6269(5) 0.8228(4) 0.046(2) Uani 1 1 d . . . . .
H94A H 0.9205 0.6435 0.7836 0.055 Uiso 1 1 calc R . . . .
H94B H 0.9421 0.6685 0.8308 0.055 Uiso 1 1 calc R . . . .
C95 C 0.9283(5) 0.5746(6) 0.9207(3) 0.049(2) Uani 1 1 d . . . . .
H95A H 0.9227 0.6162 0.9314 0.059 Uiso 1 1 calc R . . . .
H95B H 0.9804 0.5419 0.9253 0.059 Uiso 1 1 calc R . . . .
C96 C 0.8889(5) 0.5359(5) 0.9589(3) 0.044(2) Uani 1 1 d . . . . .
H96A H 0.9183 0.5066 0.9960 0.053 Uiso 1 1 calc R . . . .
H96B H 0.8421 0.5714 0.9649 0.053 Uiso 1 1 calc R . . . .
C97 C 0.8223(5) 0.6527(6) 0.8499(4) 0.055(2) Uani 0.44(2) 1 d D U P A 1
H97A H 0.7957 0.6280 0.8731 0.067 Uiso 0.44(2) 1 calc R . P A 1
H97B H 0.8079 0.6599 0.8104 0.067 Uiso 0.44(2) 1 calc R . P A 1
C97' C 0.8223(5) 0.6527(6) 0.8499(4) 0.055(2) Uani 0.56(2) 1 d D U P A 2
H97C H 0.7914 0.6310 0.8698 0.067 Uiso 0.56(2) 1 calc R . P A 2
H97D H 0.8067 0.6701 0.8089 0.067 Uiso 0.56(2) 1 calc R . P A 2
C98 C 0.7874(19) 0.7270(11) 0.8546(11) 0.078(8) Uani 0.44(2) 1 d D U P A 1
H98A H 0.8163 0.7532 0.8393 0.093 Uiso 0.44(2) 1 calc R . P A 1
H98B H 0.7379 0.7550 0.8344 0.093 Uiso 0.44(2) 1 calc R . P A 1
C98' C 0.8134(9) 0.7148(12) 0.8687(13) 0.084(9) Uani 0.56(2) 1 d D U P A 2
H98C H 0.8324 0.6979 0.9088 0.101 Uiso 0.56(2) 1 calc R . P A 2
H98D H 0.8391 0.7409 0.8459 0.101 Uiso 0.56(2) 1 calc R . P A 2
C200 C 0.9334(3) 0.3646(4) 0.8328(3) 0.0258(15) Uani 1 1 d . U . . .
C201 C 0.7613(4) 0.3760(4) 0.8603(3) 0.0242(14) Uani 1 1 d . U . . .
C202 C 0.8011(3) 0.5304(4) 0.7654(3) 0.0234(14) Uani 1 1 d . U . . .
C203 C 0.7914(4) 0.3988(4) 0.7103(3) 0.0221(14) Uani 1 1 d . U . . .
C204 C 0.8768(4) 0.5790(4) 0.5887(3) 0.0281(15) Uani 1 1 d . U . . .
O45 O 1.0975(9) 0.7405(10) 0.7740(10) 0.262(12) Uani 1 1 d D U . . .
O46 O 0.9767(9) 0.7922(9) 0.7835(5) 0.188(6) Uani 1 1 d D U . . .
O47 O 1.0441(10) 0.8506(10) 0.7808(8) 0.235(8) Uani 1 1 d D U . . .
N20 N 1.0406(9) 0.7912(9) 0.7792(6) 0.187(7) Uani 1 1 d D U . . .
O100 O 0.4491(5) 0.5506(6) 0.5923(4) 0.116(4) Uani 1 1 d . . . . .
H100 H 0.4922 0.5347 0.6056 0.174 Uiso 1 1 calc R . . . .
C100 C 0.4104(7) 0.5324(13) 0.6346(5) 0.165(11) Uani 1 1 d . . . . .
H10C H 0.4214 0.5427 0.6675 0.247 Uiso 1 1 calc GR . . . .
H10D H 0.4236 0.4813 0.6449 0.247 Uiso 1 1 calc GR . . . .
H10E H 0.3586 0.5601 0.6214 0.247 Uiso 1 1 calc GR . . . .
O101 O 1.0746(11) 0.3779(8) 0.9466(4) 0.196(7) Uani 1 1 d . U . . .
H101 H 1.0297 0.3986 0.9375 0.235 Uiso 1 1 calc R . . . .
C101 C 1.0927(7) 0.3156(8) 0.9872(4) 0.091(4) Uani 1 1 d . U . . .
H10F H 1.1449 0.2923 0.9989 0.137 Uiso 1 1 calc GR . . . .
H10G H 1.0798 0.2849 0.9732 0.137 Uiso 1 1 calc GR . . . .
H10H H 1.0668 0.3238 1.0196 0.137 Uiso 1 1 calc GR . . . .
O102 O 0.6437(8) 0.1323(9) 1.0093(6) 0.195(7) Uani 1 1 d . U . . .
H102 H 0.6150 0.1460 1.0321 0.234 Uiso 1 1 calc R . . . .
C102 C 0.7164(8) 0.1235(9) 1.0273(6) 0.107(5) Uiso 1 1 d . U . . .
H10I H 0.7104 0.1617 1.0423 0.161 Uiso 1 1 calc GR . . . .
H10J H 0.7439 0.1261 0.9949 0.161 Uiso 1 1 calc GR . . . .
H10K H 0.7424 0.0770 1.0566 0.161 Uiso 1 1 calc GR . . . .
O103 O 0.5897(4) 0.4678(5) 0.6377(2) 0.067(2) Uani 1 1 d . . . . .
H10O H 0.5905 0.4356 0.6663 0.080 Uiso 1 1 d DG . . . .
H10P H 0.6131 0.4869 0.6463 0.080 Uiso 1 1 d DG . . . .
O104 O 0.7860(7) 0.2338(9) 1.1988(7) 0.195(7) Uani 1 1 d . . . . .
H104 H 0.8207 0.2437 1.2003 0.234 Uiso 1 1 calc R . . . .
C104 C 0.7287(8) 0.2799(9) 1.2134(7) 0.108(5) Uani 1 1 d . . . . .
H10L H 0.7328 0.2672 1.2545 0.162 Uiso 1 1 calc GR . . . .
H10M H 0.6853 0.2790 1.2000 0.162 Uiso 1 1 calc GR . . . .
H10N H 0.7254 0.3280 1.1966 0.162 Uiso 1 1 calc GR . . . .

loop_
_atom_site_aniso_label
_atom_site_aniso_U_11
_atom_site_aniso_U_22
_atom_site_aniso_U_33
_atom_site_aniso_U_23
_atom_site_aniso_U_13
_atom_site_aniso_U_12
Dy1 0.02261(16) 0.02846(19) 0.01951(16) -0.00577(13) 0.00574(12) -0.01077(14)
Dy2 0.02165(16) 0.0429(2) 0.01550(15) -0.00549(14) 0.00308(12) -0.01459(16)
Dy3 0.02565(16) 0.0340(2) 0.02113(16) -0.00930(14) 0.00535(13) -0.01831(15)
Dy4 0.02247(16) 0.0342(2) 0.02476(17) -0.01347(14) 0.01013(13) -0.01517(15)
Dy5 0.02091(15) 0.0327(2) 0.01838(16) -0.00620(14) 0.00350(12) -0.01273(14)
Dy6 0.02129(15) 0.0363(2) 0.01709(15) -0.01047(14) 0.00622(12) -0.01733(15)
Zn1 0.0290(4) 0.0557(6) 0.0245(4) -0.0227(4) 0.0106(3) -0.0283(4)
Zn2 0.0279(4) 0.0387(5) 0.0197(4) -0.0104(4) 0.0086(3) -0.0194(4)
O1 0.020(2) 0.040(3) 0.025(3) -0.002(2) 0.008(2) -0.007(2)
O2 0.030(3) 0.070(4) 0.019(3) -0.008(3) 0.005(2) -0.019(3)
O3 0.039(3) 0.035(3) 0.022(2) -0.013(2) 0.012(2) -0.013(2)
O4 0.035(3) 0.022(3) 0.042(3) -0.009(2) 0.014(2) -0.011(2)
O5 0.037(3) 0.035(3) 0.017(2) 0.004(2) 0.005(2) -0.009(2)
O6 0.041(3) 0.039(3) 0.029(3) -0.010(2) 0.010(2) -0.020(3)
O7 0.051(3) 0.067(4) 0.016(2) -0.015(3) 0.004(2) -0.035(3)
O8 0.026(3) 0.052(4) 0.017(2) -0.004(2) 0.0031(19) -0.015(3)
O9 0.026(2) 0.038(3) 0.032(3) -0.008(2) 0.003(2) -0.020(2)
O10 0.022(2) 0.038(3) 0.039(3) -0.011(2) 0.009(2) -0.013(2)
O11 0.046(3) 0.048(4) 0.029(3) -0.017(3) 0.012(2) -0.033(3)
O12 0.061(4) 0.054(4) 0.035(3) -0.023(3) 0.021(3) -0.045(3)
O13 0.023(2) 0.037(3) 0.035(3) -0.015(2) 0.016(2) -0.014(2)
O14 0.023(3) 0.047(4) 0.034(3) -0.009(3) 0.002(2) -0.013(3)
O15 0.037(3) 0.057(4) 0.035(3) -0.029(3) 0.016(2) -0.031(3)
O16 0.033(3) 0.029(3) 0.042(3) -0.015(2) 0.022(2) -0.010(2)
O17 0.023(2) 0.049(3) 0.024(3) -0.008(2) -0.002(2) -0.017(2)
O18 0.043(3) 0.045(4) 0.024(3) -0.017(2) 0.003(2) -0.026(3)
O19 0.041(3) 0.036(3) 0.027(3) -0.009(2) 0.010(2) -0.018(3)
O20 0.028(3) 0.046(3) 0.027(3) -0.009(2) 0.005(2) -0.015(3)
O21 0.030(3) 0.043(3) 0.021(2) -0.012(2) 0.009(2) -0.025(2)
O22 0.038(3) 0.049(4) 0.056(4) -0.026(3) 0.020(3) -0.029(3)
O23 0.035(3) 0.047(3) 0.019(2) -0.007(2) 0.009(2) -0.025(3)
O24 0.026(2) 0.035(3) 0.029(3) -0.012(2) 0.009(2) -0.015(2)
O25 0.025(2) 0.053(3) 0.025(2) -0.017(2) 0.010(2) -0.028(3)
O26 0.024(3) 0.060(4) 0.033(3) -0.015(3) 0.007(2) -0.020(3)
O27 0.043(3) 0.071(4) 0.030(3) -0.029(3) 0.015(2) -0.039(3)
O28 0.20(3) 0.117(19) 0.113(14) -0.072(13) 0.052(15) -0.03(2)
O28' 0.075(9) 0.081(10) 0.19(2) -0.075(12) 0.059(10) -0.045(8)
O29 0.027(2) 0.037(3) 0.013(2) -0.005(2) 0.0040(18) -0.020(2)
O30 0.021(2) 0.029(3) 0.020(2) -0.003(2) 0.0044(18) -0.009(2)
O31 0.029(3) 0.041(3) 0.019(2) -0.011(2) 0.003(2) -0.016(2)
O32 0.029(3) 0.034(3) 0.022(2) -0.006(2) 0.002(2) -0.017(2)
O33 0.015(2) 0.035(3) 0.020(2) -0.010(2) 0.0034(18) -0.013(2)
O34 0.023(2) 0.035(3) 0.025(2) -0.012(2) 0.0066(19) -0.014(2)
O35 0.027(2) 0.039(3) 0.020(2) -0.015(2) 0.0103(19) -0.021(2)
O36 0.012(2) 0.034(3) 0.026(2) -0.008(2) -0.0009(18) -0.006(2)
O37 0.023(2) 0.040(3) 0.023(2) -0.013(2) 0.0057(19) -0.015(2)
O38 0.028(2) 0.037(3) 0.020(2) -0.006(2) 0.0017(19) -0.018(2)
O39 0.023(2) 0.036(3) 0.020(2) -0.007(2) 0.0004(18) -0.016(2)
O40 0.030(2) 0.034(3) 0.019(2) -0.008(2) 0.0079(19) -0.020(2)
O41 0.022(2) 0.039(3) 0.021(2) -0.011(2) 0.0077(19) -0.017(2)
O42 0.028(3) 0.039(3) 0.029(3) -0.007(2) 0.009(2) -0.015(2)
O43 0.028(2) 0.029(3) 0.025(2) -0.006(2) 0.008(2) -0.012(2)
O44 0.027(2) 0.035(3) 0.014(2) -0.008(2) 0.0043(19) -0.013(2)
N1 0.029(3) 0.067(5) 0.019(3) -0.004(3) 0.001(3) -0.017(4)
N2 0.034(3) 0.030(4) 0.047(4) -0.013(3) 0.020(3) -0.010(3)
N3 0.042(4) 0.031(4) 0.032(4) -0.008(3) 0.008(3) -0.013(3)
N4 0.028(3) 0.059(5) 0.018(3) 0.005(3) 0.000(3) -0.013(3)
N5 0.021(3) 0.037(4) 0.027(3) -0.005(3) 0.000(3) -0.011(3)
N6 0.042(4) 0.039(4) 0.029(3) -0.010(3) 0.004(3) -0.027(3)
N7 0.025(3) 0.035(4) 0.027(3) -0.012(3) 0.005(2) -0.015(3)
N8 0.033(3) 0.041(4) 0.043(4) -0.021(3) 0.026(3) -0.020(3)
N9 0.033(3) 0.043(5) 0.025(3) -0.009(3) 0.002(3) -0.020(3)
N10 0.034(3) 0.036(4) 0.033(4) -0.001(3) 0.002(3) -0.009(3)
N11 0.036(3) 0.042(4) 0.034(3) -0.022(3) 0.016(3) -0.024(3)
N12 0.029(3) 0.049(4) 0.016(3) -0.006(3) 0.007(2) -0.022(3)
N13 0.025(3) 0.047(4) 0.024(3) -0.009(3) 0.004(2) -0.022(3)
N14 0.047(4) 0.076(6) 0.032(4) -0.035(4) 0.020(3) -0.040(4)
C1 0.029(4) 0.040(5) 0.031(4) 0.007(4) 0.008(3) -0.009(4)
C2 0.033(4) 0.052(6) 0.047(5) -0.001(4) 0.015(4) -0.014(4)
C3 0.046(5) 0.069(8) 0.051(6) -0.004(5) 0.024(5) 0.000(5)
C4 0.037(5) 0.100(10) 0.063(7) 0.013(7) 0.018(5) 0.013(6)
C5 0.030(5) 0.104(10) 0.046(6) 0.011(6) 0.004(4) 0.008(5)
C6 0.028(4) 0.069(7) 0.035(5) -0.009(4) 0.013(3) -0.010(4)
C7 0.031(4) 0.077(7) 0.031(5) -0.004(5) 0.000(4) -0.004(5)
C8 0.032(5) 0.176(15) 0.035(5) -0.018(7) -0.005(4) -0.014(7)
C9 0.062(8) 0.120(13) 0.072(8) 0.006(8) 0.012(6) 0.020(8)
C10 0.045(5) 0.037(5) 0.030(4) -0.005(4) 0.018(4) -0.010(4)
C11 0.046(5) 0.051(6) 0.035(4) -0.023(4) 0.024(4) -0.014(4)
C12 0.051(5) 0.054(6) 0.035(5) -0.022(4) 0.014(4) -0.017(5)
C13 0.048(5) 0.032(5) 0.072(7) -0.018(5) 0.025(5) -0.010(4)
C14 0.057(6) 0.036(5) 0.069(6) -0.025(5) 0.028(5) -0.024(5)
C15 0.018(3) 0.032(5) 0.034(4) 0.007(3) 0.006(3) 0.000(3)
C16 0.032(4) 0.056(6) 0.021(4) 0.007(4) 0.010(3) -0.002(4)
C17 0.038(5) 0.052(6) 0.027(4) 0.011(4) 0.005(4) 0.002(4)
C18 0.036(5) 0.047(6) 0.046(6) 0.009(5) 0.021(4) 0.004(4)
C19 0.034(4) 0.022(4) 0.054(5) 0.008(4) 0.016(4) -0.003(4)
C20 0.032(4) 0.077(7) 0.035(5) -0.007(4) 0.020(4) -0.030(5)
C21 0.032(4) 0.021(4) 0.056(5) -0.002(4) 0.014(4) -0.010(3)
C22 0.048(5) 0.034(5) 0.079(7) -0.005(5) 0.015(5) -0.022(4)
C23 0.066(7) 0.051(7) 0.063(7) 0.026(5) 0.028(5) -0.001(5)
C24 0.032(4) 0.076(7) 0.021(4) 0.002(4) -0.002(3) -0.015(5)
C25 0.035(4) 0.093(8) 0.019(4) -0.004(4) -0.004(3) -0.031(5)
C26 0.055(6) 0.126(10) 0.022(4) -0.033(5) 0.006(4) -0.056(7)
C27 0.037(4) 0.062(6) 0.022(4) -0.001(4) 0.006(3) -0.024(4)
C28 0.030(4) 0.055(6) 0.020(4) -0.006(4) 0.010(3) -0.015(4)
C29 0.026(4) 0.054(5) 0.023(4) -0.007(3) -0.002(3) -0.022(4)
C30 0.032(4) 0.049(5) 0.036(4) -0.008(4) -0.006(3) -0.024(4)
C31 0.042(5) 0.069(7) 0.058(6) -0.012(5) 0.002(4) -0.041(5)
C32 0.042(5) 0.083(8) 0.066(7) -0.020(6) 0.009(5) -0.041(6)
C33 0.030(4) 0.069(7) 0.041(5) -0.008(4) 0.001(4) -0.028(5)
C34 0.026(4) 0.062(6) 0.025(4) -0.005(4) 0.001(3) -0.026(4)
C35 0.024(4) 0.055(5) 0.021(4) -0.012(4) 0.001(3) -0.016(4)
C36 0.017(3) 0.064(6) 0.042(5) -0.017(4) 0.004(3) -0.017(4)
C37 0.052(6) 0.119(11) 0.125(11) -0.037(9) 0.035(7) -0.064(8)
C38 0.048(5) 0.066(6) 0.037(5) -0.017(4) 0.003(4) -0.041(5)
C39 0.044(4) 0.042(5) 0.032(4) -0.008(4) 0.007(3) -0.026(4)
C40 0.039(4) 0.047(5) 0.032(4) -0.010(4) 0.013(3) -0.032(4)
C41 0.068(6) 0.047(5) 0.040(5) -0.023(4) 0.009(4) -0.042(5)
C42 0.072(6) 0.067(7) 0.046(5) -0.034(5) 0.025(5) -0.050(6)
C43 0.028(4) 0.046(5) 0.021(3) -0.016(3) 0.008(3) -0.020(4)
C44 0.030(4) 0.036(5) 0.029(4) -0.013(3) 0.009(3) -0.013(4)
C45 0.027(4) 0.038(5) 0.036(4) -0.016(4) 0.011(3) -0.012(4)
C46 0.021(3) 0.058(6) 0.033(4) -0.021(4) 0.002(3) -0.016(4)
C47 0.025(4) 0.056(6) 0.025(4) -0.016(4) 0.005(3) -0.027(4)
C48 0.027(4) 0.046(5) 0.020(3) -0.014(3) 0.007(3) -0.018(4)
C49 0.028(4) 0.050(5) 0.028(4) -0.018(4) 0.010(3) -0.025(4)
C50 0.037(4) 0.052(6) 0.047(5) -0.019(4) 0.016(4) -0.026(4)
C51 0.027(4) 0.065(6) 0.056(5) -0.036(5) 0.018(4) -0.023(4)
C52 0.024(4) 0.029(5) 0.058(5) -0.019(4) 0.017(4) -0.007(3)
C53 0.050(5) 0.055(6) 0.035(4) -0.028(4) 0.031(4) -0.029(5)
C54 0.048(5) 0.053(6) 0.041(5) -0.033(4) 0.021(4) -0.031(4)
C55 0.059(5) 0.030(5) 0.060(5) -0.028(4) 0.039(4) -0.027(4)
C56 0.053(5) 0.040(5) 0.059(6) -0.020(4) 0.035(5) -0.021(5)
C57 0.036(4) 0.062(6) 0.022(4) -0.015(4) 0.003(3) -0.030(4)
C58 0.065(6) 0.058(7) 0.038(5) -0.004(5) -0.017(4) -0.030(5)
C59 0.080(8) 0.069(8) 0.090(9) 0.022(7) -0.055(7) -0.030(7)
C60 0.108(10) 0.095(10) 0.086(9) 0.017(8) -0.071(8) -0.055(9)
C61 0.094(9) 0.098(10) 0.046(6) -0.003(6) -0.022(6) -0.061(8)
C62 0.067(6) 0.083(8) 0.026(4) -0.010(5) -0.014(4) -0.039(6)
C63 0.070(6) 0.071(7) 0.027(4) -0.014(4) -0.007(4) -0.044(6)
C64 0.125(11) 0.072(8) 0.073(8) -0.018(6) -0.044(7) -0.050(8)
C65 0.22(2) 0.175(19) 0.145(15) 0.051(14) -0.150(16) -0.120(18)
C66 0.039(4) 0.041(5) 0.029(4) 0.003(4) 0.001(3) -0.008(4)
C67 0.042(5) 0.030(5) 0.040(5) -0.004(4) 0.017(4) -0.008(4)
C68 0.051(5) 0.033(5) 0.038(5) -0.009(4) 0.016(4) -0.014(4)
C69 0.028(4) 0.050(6) 0.049(5) 0.011(4) 0.001(4) -0.006(4)
C70 0.026(4) 0.075(8) 0.068(7) 0.021(6) -0.008(4) -0.010(5)
C71 0.032(4) 0.056(5) 0.022(4) -0.015(4) 0.004(3) -0.028(4)
C72 0.040(4) 0.064(6) 0.023(4) -0.018(4) 0.014(3) -0.032(4)
C73 0.045(5) 0.075(7) 0.041(5) -0.016(5) 0.014(4) -0.048(5)
C74 0.056(6) 0.089(8) 0.046(5) -0.033(5) 0.021(4) -0.054(6)
C75 0.056(5) 0.070(7) 0.047(5) -0.028(5) 0.022(4) -0.049(5)
C76 0.041(4) 0.056(6) 0.033(4) -0.017(4) 0.013(3) -0.037(4)
C77 0.035(4) 0.055(6) 0.034(4) -0.017(4) 0.013(3) -0.032(4)
C78 0.071(7) 0.049(6) 0.098(8) -0.047(6) 0.045(6) -0.045(6)
C79 0.058(6) 0.101(9) 0.074(7) -0.046(7) 0.021(5) -0.056(7)
C80 0.024(4) 0.058(6) 0.030(4) -0.011(4) 0.006(3) -0.026(4)
C81 0.035(4) 0.050(5) 0.029(4) -0.017(4) 0.018(3) -0.024(4)
C82 0.032(4) 0.044(5) 0.025(4) -0.006(3) 0.018(3) -0.023(4)
C83 0.031(4) 0.041(5) 0.034(4) -0.010(4) 0.007(3) -0.016(4)
C84 0.029(4) 0.043(5) 0.028(4) -0.014(3) 0.012(3) -0.017(4)
C85 0.035(4) 0.084(7) 0.030(4) -0.028(4) 0.008(3) -0.044(5)
C86 0.048(5) 0.092(8) 0.031(4) -0.030(5) 0.018(4) -0.056(5)
C87 0.066(6) 0.109(9) 0.045(5) -0.047(6) 0.023(4) -0.068(7)
C88 0.045(5) 0.140(11) 0.050(6) -0.055(7) 0.021(4) -0.062(7)
C89 0.039(5) 0.110(9) 0.038(5) -0.033(5) 0.012(4) -0.049(6)
C90 0.038(4) 0.076(7) 0.026(4) -0.017(4) 0.004(3) -0.039(5)
C91 0.027(4) 0.069(6) 0.023(4) -0.006(4) 0.006(3) -0.025(4)
C92 0.023(4) 0.080(7) 0.057(6) -0.012(5) -0.001(4) -0.026(5)
C93 0.072(7) 0.176(15) 0.086(8) -0.080(9) 0.022(6) -0.084(9)
C94 0.052(5) 0.077(7) 0.051(5) -0.046(5) 0.034(4) -0.051(5)
C95 0.057(5) 0.085(7) 0.045(5) -0.045(5) 0.024(4) -0.051(6)
C96 0.054(5) 0.071(7) 0.035(4) -0.034(4) 0.015(4) -0.043(5)
C97 0.063(6) 0.068(6) 0.062(6) -0.034(5) 0.039(5) -0.046(5)
C97' 0.063(6) 0.068(6) 0.062(6) -0.034(5) 0.039(5) -0.046(5)
C98 0.078(19) 0.079(10) 0.111(15) -0.057(10) 0.042(13) -0.050(10)
C98' 0.069(11) 0.088(12) 0.14(2) -0.076(14) 0.056(11) -0.052(9)
C200 0.013(3) 0.036(4) 0.024(4) -0.009(3) 0.001(3) -0.007(3)
C201 0.028(3) 0.032(4) 0.023(3) -0.013(3) 0.010(3) -0.020(3)
C202 0.020(3) 0.032(4) 0.023(3) -0.012(3) 0.006(3) -0.014(3)
C203 0.031(3) 0.029(4) 0.011(3) -0.009(3) 0.003(3) -0.016(3)
C204 0.029(3) 0.041(4) 0.021(3) -0.010(3) 0.006(3) -0.023(3)
O45 0.222(15) 0.258(17) 0.45(3) -0.212(19) 0.081(14) -0.172(13)
O46 0.240(14) 0.273(17) 0.104(9) -0.038(10) 0.017(10) -0.176(13)
O47 0.285(18) 0.254(16) 0.217(18) -0.067(13) 0.004(14) -0.171(14)
N20 0.242(15) 0.229(17) 0.147(15) -0.057(13) 0.045(12) -0.161(14)
O100 0.078(6) 0.148(10) 0.118(8) -0.044(7) -0.031(6) -0.044(6)
C100 0.063(8) 0.34(3) 0.048(8) -0.049(12) 0.010(7) -0.061(13)
O101 0.43(2) 0.170(11) 0.041(5) -0.034(6) 0.032(8) -0.180(12)
C101 0.096(9) 0.163(12) 0.040(5) -0.016(6) -0.002(6) -0.091(9)
O102 0.143(12) 0.234(18) 0.128(11) 0.016(11) 0.021(9) -0.065(12)
O103 0.052(4) 0.115(7) 0.033(3) -0.007(4) 0.006(3) -0.050(4)
O104 0.117(10) 0.247(19) 0.31(2) -0.189(17) 0.092(12) -0.091(12)
C104 0.085(10) 0.120(14) 0.120(12) -0.052(11) 0.007(9) -0.037(10)

loop_
_atom_type_symbol
_atom_type_description
_atom_type_scat_dispersion_real
_atom_type_scat_dispersion_imag
_atom_type_scat_source
C C 0.0033 0.0016 'International Tables Vol C Tables 4.2.6.8 and 6.1.1.4'
H H 0.0000 0.0000 'International Tables Vol C Tables 4.2.6.8 and 6.1.1.4'
Dy Dy -0.1892 4.4098 'International Tables Vol C Tables 4.2.6.8 and 6.1.1.4'
N N 0.0061 0.0033 'International Tables Vol C Tables 4.2.6.8 and 6.1.1.4'
O O 0.0106 0.0060 'International Tables Vol C Tables 4.2.6.8 and 6.1.1.4'
Zn Zn 0.2839 1.4301 'International Tables Vol C Tables 4.2.6.8 and 6.1.1.4'

loop_
_exptl_crystal_face_index_h
_exptl_crystal_face_index_k
_exptl_crystal_face_index_l
_exptl_crystal_face_perp_dist
_exptl_oxdiff_crystal_face_indexfrac_h
_exptl_oxdiff_crystal_face_indexfrac_k
_exptl_oxdiff_crystal_face_indexfrac_l
_exptl_oxdiff_crystal_face_x
_exptl_oxdiff_crystal_face_y
_exptl_oxdiff_crystal_face_z
-29 -13 1 0.2133 -28.9999 -12.9999 0.9999 0.1485 0.6725 0.7208
-1 -7 -35 0.1150 -1.0001 -7.0005 -35.0000 -0.1877 -0.7102 0.6660
0 7 35 0.1572 0.0001 7.0005 35.0000 0.1756 0.7354 -0.6399
29 14 2 0.2337 28.9999 13.9999 2.0001 -0.1483 -0.6070 -0.7751
22 15 25 0.1395 22.0000 15.0003 25.0001 0.0171 0.0310 -1.0178
0 27 3 0.0164 0.0000 27.0005 3.0003 -0.9712 0.2261 -0.0168
0 -27 -3 0.0164 -0.0000 -27.0005 -3.0003 0.9712 -0.2261 0.0168

loop_
_geom_angle_atom_site_label_1
_geom_angle_atom_site_label_2
_geom_angle_atom_site_label_3
_geom_angle
O1 Dy1 O3 137.41(17)
O1 Dy1 O4 85.71(19)
O1 Dy1 O29 83.56(18)
O1 Dy1 O30 68.76(15)
O1 Dy1 O38 137.19(16)
O1 Dy1 O44 91.38(17)
O1 Dy1 N2 72.0(2)
O3 Dy1 O30 148.81(15)
O3 Dy1 N2 65.48(19)
O4 Dy1 O3 81.00(18)
O4 Dy1 O29 137.57(16)
O4 Dy1 O30 85.86(16)
O4 Dy1 N2 67.53(19)
O29 Dy1 O3 131.40(16)
O29 Dy1 O30 52.04(15)
O29 Dy1 N2 144.14(18)
O30 Dy1 N2 133.76(18)
O38 Dy1 O3 77.66(16)
O38 Dy1 O4 75.65(17)
O38 Dy1 O29 84.96(16)
O38 Dy1 O30 71.70(14)
O38 Dy1 N2 130.71(19)
O44 Dy1 O3 83.60(17)
O44 Dy1 O4 153.64(17)
O44 Dy1 O29 67.68(16)
O44 Dy1 O30 117.43(16)
O44 Dy1 O38 121.55(17)
O44 Dy1 N2 86.64(19)
O2 Dy2 O31 72.31(18)
O2 Dy2 O32 138.53(17)
O2 Dy2 O34 143.40(18)
O2 Dy2 N4 73.76(18)
O5 Dy2 O2 80.7(2)
O5 Dy2 O7 140.77(19)
O5 Dy2 O8 84.17(19)
O5 Dy2 O30 81.11(17)
O5 Dy2 O31 130.92(16)
O5 Dy2 O32 76.06(17)
O5 Dy2 O34 127.36(17)
O5 Dy2 N4 75.7(2)
O7 Dy2 O2 78.9(2)
O7 Dy2 O8 89.42(19)
O7 Dy2 O30 124.43(18)
O7 Dy2 O31 72.72(17)
O7 Dy2 O32 138.08(19)
O7 Dy2 O34 87.11(18)
O7 Dy2 N4 66.6(2)
O8 Dy2 O2 138.57(16)
O8 Dy2 O31 141.39(17)
O8 Dy2 O32 72.49(15)
O8 Dy2 O34 73.96(16)
O8 Dy2 N4 65.17(17)
O30 Dy2 O2 74.99(15)
O30 Dy2 O8 139.92(16)
O30 Dy2 O31 52.92(16)
O30 Dy2 O32 67.85(15)
O30 Dy2 O34 85.94(15)
O30 Dy2 N4 143.50(18)
O31 Dy2 O32 98.07(14)
O31 Dy2 N4 130.79(19)
O32 Dy2 N4 130.72(18)
O34 Dy2 O31 71.26(15)
O34 Dy2 O32 51.95(15)
O34 Dy2 N4 130.55(18)
O6 Dy3 O32 75.46(17)
O6 Dy3 O33 127.72(16)
O6 Dy3 O38 82.40(17)
O6 Dy3 N6 78.25(19)
O9 Dy3 O6 149.63(17)
O9 Dy3 O11 85.08(18)
O9 Dy3 O12 94.3(2)
O9 Dy3 O32 122.37(17)
O9 Dy3 O33 75.17(15)
O9 Dy3 O38 123.49(17)
O9 Dy3 O39 69.45(16)
O9 Dy3 N6 71.59(19)
O11 Dy3 O6 78.72(18)
O11 Dy3 O12 126.19(18)
O11 Dy3 O32 69.52(16)
O11 Dy3 O33 84.40(16)
O11 Dy3 O38 144.70(16)
O11 Dy3 O39 149.17(18)
O11 Dy3 N6 64.39(17)
O12 Dy3 O6 75.46(19)
O12 Dy3 O32 142.53(18)
O12 Dy3 O33 147.27(17)
O12 Dy3 O38 76.19(16)
O12 Dy3 O39 74.53(18)
O12 Dy3 N6 64.57(18)
O32 Dy3 N6 130.28(17)
O33 Dy3 O32 52.31(15)
O33 Dy3 N6 135.60(17)
O38 Dy3 O32 77.01(15)
O38 Dy3 O33 83.97(15)
O38 Dy3 N6 139.40(18)
O39 Dy3 O6 131.75(16)
O39 Dy3 O32 109.27(15)
O39 Dy3 O33 72.75(15)
O39 Dy3 O38 54.22(15)
O39 Dy3 N6 119.73(16)
O10 Dy4 O15 151.58(18)
O10 Dy4 O33 75.57(16)
O10 Dy4 O34 127.09(16)
O10 Dy4 O35 130.04(15)
O10 Dy4 O36 79.82(15)
O13 Dy4 O10 78.23(17)
O13 Dy4 O15 85.64(17)
O13 Dy4 O16 129.49(17)
O13 Dy4 O33 76.01(16)
O13 Dy4 O34 81.91(16)
O13 Dy4 O35 150.54(16)
O13 Dy4 O36 145.48(17)
O15 Dy4 O33 123.09(17)
O15 Dy4 O34 72.43(17)
O15 Dy4 O35 71.39(15)
O15 Dy4 O36 124.15(15)
O16 Dy4 O10 75.23(18)
O16 Dy4 O15 98.23(19)
O16 Dy4 O33 134.71(16)
O16 Dy4 O34 147.33(16)
O16 Dy4 O35 73.51(17)
O16 Dy4 O36 68.45(16)
O34 Dy4 O33 52.09(14)
O34 Dy4 O35 73.86(15)
O35 Dy4 O33 100.91(14)
O36 Dy4 O33 72.90(15)
O36 Dy4 O34 90.57(15)
O36 Dy4 O35 52.76(14)
O17 Dy5 O19 140.71(18)
O17 Dy5 O20 80.05(17)
O17 Dy5 O36 131.78(17)
O17 Dy5 O37 149.83(17)
O17 Dy5 O40 77.38(17)
O17 Dy5 O41 91.79(15)
O17 Dy5 O42 84.03(17)
O19 Dy5 O20 83.52(18)
O19 Dy5 O36 71.70(17)
O19 Dy5 O37 68.31(17)
O19 Dy5 O40 140.09(16)
O19 Dy5 O41 110.42(17)
O19 Dy5 O42 84.98(18)
O20 Dy5 O36 68.23(15)
O20 Dy5 O37 119.21(15)
O20 Dy5 O41 164.86(17)
O36 Dy5 O37 52.31(14)
O36 Dy5 O41 109.63(14)
O37 Dy5 O41 63.68(14)
O40 Dy5 O20 96.14(17)
O40 Dy5 O36 71.26(15)
O40 Dy5 O37 77.56(15)
O40 Dy5 O41 69.49(15)
O40 Dy5 O42 117.65(16)
O42 Dy5 O20 138.24(17)
O42 Dy5 O36 143.14(16)
O42 Dy5 O37 92.96(16)
O42 Dy5 O41 52.09(16)
O21 Dy6 O25 111.44(15)
O21 Dy6 O29 151.19(18)
O21 Dy6 O37 132.47(18)
O21 Dy6 O41 79.04(15)
O21 Dy6 O44 87.95(17)
O21 Dy6 N11 67.32(18)
O21 Dy6 N13 75.74(18)
O25 Dy6 O44 131.23(18)
O25 Dy6 N11 74.59(18)
O25 Dy6 N13 69.80(18)
O29 Dy6 O25 76.94(16)
O29 Dy6 O37 75.17(17)
O29 Dy6 O41 109.19(15)
O29 Dy6 O44 67.80(16)
O29 Dy6 N11 139.91(17)
O29 Dy6 N13 82.15(17)
O37 Dy6 O25 80.64(15)
O37 Dy6 O41 70.75(15)
O37 Dy6 O44 119.20(16)
O37 Dy6 N11 72.83(18)
O37 Dy6 N13 146.10(17)
O41 Dy6 O25 147.44(17)
O41 Dy6 O44 78.03(17)
O41 Dy6 N11 82.22(18)
O41 Dy6 N13 141.79(17)
O44 Dy6 N11 150.90(17)
O44 Dy6 N13 72.86(18)
N13 Dy6 N11 113.0(2)
O25 Zn1 O27 149.53(19)
O25 Zn1 O31 95.2(2)
O25 Zn1 N14 90.4(2)
O27 Zn1 O31 88.6(2)
O27 Zn1 N14 79.3(2)
O31 Zn1 N14 164.4(2)
O35 Zn1 O25 113.14(18)
O35 Zn1 O27 97.20(19)
O35 Zn1 O31 87.62(19)
O35 Zn1 N14 103.6(2)
O21 Zn2 O23 131.2(2)
O21 Zn2 N12 89.3(2)
O23 Zn2 N12 81.0(2)
O24 Zn2 O21 107.6(2)
O24 Zn2 O23 118.6(2)
O24 Zn2 N12 83.9(2)
O43 Zn2 O21 94.38(19)
O43 Zn2 O23 85.4(2)
O43 Zn2 O24 109.0(2)
O43 Zn2 N12 164.6(2)
C1 O1 Dy1 147.3(5)
N1 O2 Dy2 118.6(4)
C12 O3 Dy1 124.7(5)
Dy1 O4 H4 113.0
C14 O4 Dy1 121.1(5)
C14 O4 H4 109.5
C15 O5 Dy2 137.1(5)
N3 O6 Dy3 118.6(4)
Dy2 O7 H7 124.1
C26 O7 Dy2 126.2(6)
C26 O7 H7 109.5
C28 O8 Dy2 123.1(4)
C29 O9 Dy3 136.1(5)
N5 O10 Dy4 115.5(4)
Dy3 O11 H11 118.7
H11 O11 Dy3 118.7
H11 O11 H11 0.0
H11 O11 C40 109.5
C40 O11 Dy3 126.7(4)
C40 O11 H11 109.5
Dy3 O12 H12 120.5
C42 O12 Dy3 128.6(4)
C42 O12 H12 109.5
C43 O13 Dy4 140.8(5)
N7 O14 H14 109.5
Dy4 O15 H15 121.9
H15 O15 Dy4 121.9
H15 O15 H15 0.0
H15 O15 C54 109.5
C54 O15 Dy4 127.2(5)
C54 O15 H15 109.5
C56 O16 Dy4 124.2(4)
C57 O17 Dy5 140.0(5)
N9 O18 H18 109.5
Dy5 O19 H19 111.6
C68 O19 Dy5 124.5(4)
C68 O19 H19 109.5
Dy5 O20 H20 102.0
C70 O20 Dy5 121.7(5)
C70 O20 H20 109.5
Zn2 O21 Dy6 121.5(2)
C71 O21 Dy6 122.5(4)
C71 O21 Zn2 115.9(4)
N11 O22 H22 109.5
Zn2 O23 H23 113.1
C82 O23 Zn2 114.5(4)
C82 O23 H23 109.5
C84 O24 Zn2 111.6(4)
Zn1 O25 Dy6 118.17(19)
C85 O25 Dy6 124.4(4)
C85 O25 Zn1 117.3(4)
N13 O26 H26 109.5
C96 O27 Zn1 115.2(5)
C98 O28 H28 109.5
C98' O28' H28' 109.5
Dy6 O29 Dy1 109.80(17)
C200 O29 Dy1 99.5(4)
C200 O29 Dy6 149.3(4)
Dy2 O30 Dy1 171.4(2)
C200 O30 Dy1 90.6(4)
C200 O30 Dy2 96.8(4)
Zn1 O31 Dy2 140.1(2)
C200 O31 Dy2 90.3(4)
C200 O31 Zn1 124.5(5)
Dy3 O32 Dy2 160.9(2)
C201 O32 Dy2 91.7(4)
C201 O32 Dy3 93.1(4)
Dy3 O33 Dy4 163.92(19)
C201 O33 Dy3 94.6(4)
C201 O33 Dy4 92.5(4)
Dy2 O34 Dy4 164.3(2)
C201 O34 Dy2 96.2(4)
C201 O34 Dy4 93.9(4)
Zn1 O35 Dy4 143.1(2)
C202 O35 Dy4 92.1(4)
C202 O35 Zn1 121.1(4)
Dy4 O36 Dy5 153.9(2)
C202 O36 Dy4 96.6(4)
C202 O36 Dy5 94.2(4)
Dy6 O37 Dy5 112.48(17)
C202 O37 Dy5 92.5(4)
C202 O37 Dy6 138.3(4)
Dy1 O38 Dy3 150.1(2)
C203 O38 Dy1 116.0(4)
C203 O38 Dy3 93.5(4)
C203 O39 Dy3 95.8(4)
C203 O40 Dy5 123.9(4)
Dy6 O41 Dy5 111.10(16)
C204 O41 Dy5 91.7(4)
C204 O41 Dy6 129.1(4)
C204 O42 Dy5 99.1(4)
C204 O43 Zn2 122.4(5)
Dy1 O44 Dy6 112.39(19)
Dy1 O44 H44 118(6)
Dy6 O44 H44 112(6)
O2 N1 H1 115(7)
C7 N1 O2 126.0(7)
C7 N1 H1 118(7)
C10 N2 Dy1 111.6(5)
C11 N2 Dy1 107.8(5)
C11 N2 C10 105.4(6)
C11 N2 C13 113.2(7)
C13 N2 Dy1 109.2(5)
C13 N2 C10 109.6(7)
O6 N3 H3 115(7)
C21 N3 O6 126.5(7)
C21 N3 H3 118(7)
C24 N4 Dy2 110.0(5)
C24 N4 C25 108.1(6)
C25 N4 Dy2 105.8(5)
C27 N4 Dy2 113.3(4)
C27 N4 C24 110.9(7)
C27 N4 C25 108.5(7)
O10 N5 H5 119(6)
C35 N5 O10 125.6(7)
C35 N5 H5 115(6)
C38 N6 Dy3 113.5(5)
C38 N6 C41 107.5(6)
C39 N6 Dy3 110.3(4)
C39 N6 C38 111.5(6)
C39 N6 C41 109.1(6)
C41 N6 Dy3 104.7(4)
O14 N7 H7A 130(6)
C49 N7 O14 124.5(6)
C49 N7 H7A 106(6)
C53 N8 C52 109.9(6)
C53 N8 C55 110.1(6)
C55 N8 C52 107.5(6)
O18 N9 H9 120(6)
C63 N9 O18 124.4(7)
C63 N9 H9 115(6)
C67 N10 C66 107.0(6)
C69 N10 C66 112.2(7)
C69 N10 C67 109.9(7)
O22 N11 Dy6 120.4(4)
C77 N11 Dy6 128.6(6)
C77 N11 O22 110.6(6)
C80 N12 Zn2 112.5(4)
C81 N12 Zn2 106.0(5)
C81 N12 C80 110.9(6)
C83 N12 Zn2 103.5(4)
C83 N12 C80 111.8(6)
C83 N12 C81 111.7(6)
O26 N13 Dy6 113.5(4)
C91 N13 Dy6 134.6(6)
C91 N13 O26 111.5(6)
C94 N14 Zn1 112.1(5)
C95 N14 Zn1 100.9(6)
C95 N14 C94 111.1(6)
C95 N14 C97 113.6(7)
C95 N14 C97' 113.6(7)
C97 N14 Zn1 109.5(5)
C97 N14 C94 109.5(7)
C97' N14 Zn1 109.5(5)
C97' N14 C94 109.5(7)
O1 C1 C2 120.2(7)
O1 C1 C6 123.0(7)
C2 C1 C6 116.8(7)
C1 C2 C10 119.4(7)
C3 C2 C1 121.5(8)
C3 C2 C10 119.0(8)
C2 C3 H3A 118.8
C2 C3 C4 122.3(10)
C4 C3 H3A 118.8
C3 C4 C9 120.7(11)
C5 C4 C3 116.8(9)
C5 C4 C9 122.5(11)
C4 C5 H5A 118.4
C4 C5 C6 123.2(9)
C6 C5 H5A 118.4
C1 C6 C7 121.2(7)
C5 C6 C1 119.4(8)
C5 C6 C7 119.4(8)
N1 C7 C6 119.1(7)
N1 C7 C8 119.0(8)
C6 C7 C8 121.8(8)
C7 C8 H8A 109.5
C7 C8 H8B 109.5
C7 C8 H8C 109.5
H8A C8 H8B 109.5
H8A C8 H8C 109.5
H8B C8 H8C 109.5
C4 C9 H9A 109.5
C4 C9 H9B 109.5
C4 C9 H9C 109.5
H9A C9 H9B 109.5
H9A C9 H9C 109.5
H9B C9 H9C 109.5
N2 C10 C2 118.1(6)
N2 C10 H10A 107.8
N2 C10 H10B 107.8
C2 C10 H10A 107.8
C2 C10 H10B 107.8
H10A C10 H10B 107.1
N2 C11 H11A 108.9
N2 C11 H11B 108.9
N2 C11 C12 113.2(6)
H11A C11 H11B 107.7
C12 C11 H11A 108.9
C12 C11 H11B 108.9
O3 C12 C11 109.5(7)
O3 C12 H12A 109.8
O3 C12 H12B 109.8
C11 C12 H12A 109.8
C11 C12 H12B 109.8
H12A C12 H12B 108.2
N2 C13 H13A 108.8
N2 C13 H13B 108.8
N2 C13 C14 114.0(7)
H13A C13 H13B 107.7
C14 C13 H13A 108.8
C14 C13 H13B 108.8
O4 C14 C13 107.8(7)
O4 C14 H14A 110.2
O4 C14 H14B 110.2
C13 C14 H14A 110.2
C13 C14 H14B 110.2
H14A C14 H14B 108.5
O5 C15 C16 119.2(8)
O5 C15 C20 120.9(7)
C20 C15 C16 119.9(8)
C15 C16 C24 119.8(8)
C17 C16 C15 118.6(10)
C17 C16 C24 121.6(8)
C16 C17 H17 118.5
C18 C17 C16 123.0(9)
C18 C17 H17 118.5
C17 C18 C23 121.4(10)
C19 C18 C17 116.7(9)
C19 C18 C23 121.8(11)
C18 C19 H19A 118.7
C18 C19 C20 122.6(10)
C20 C19 H19A 118.7
C15 C20 C19 119.1(8)
C15 C20 C21 124.4(8)
C19 C20 C21 116.4(9)
N3 C21 C20 116.1(8)
N3 C21 C22 118.3(8)
C22 C21 C20 125.6(8)
C21 C22 H22A 109.5
C21 C22 H22B 109.5
C21 C22 H22C 109.5
H22A C22 H22B 109.5
H22A C22 H22C 109.5
H22B C22 H22C 109.5
C18 C23 H23A 109.5
C18 C23 H23B 109.5
C18 C23 H23C 109.5
H23A C23 H23B 109.5
H23A C23 H23C 109.5
H23B C23 H23C 109.5
N4 C24 C16 115.2(7)
N4 C24 H24A 108.5
N4 C24 H24B 108.5
C16 C24 H24A 108.5
C16 C24 H24B 108.5
H24A C24 H24B 107.5
N4 C25 H25A 109.5
N4 C25 H25B 109.5
N4 C25 C26 110.5(6)
H25A C25 H25B 108.1
C26 C25 H25A 109.5
C26 C25 H25B 109.5
O7 C26 C25 109.8(7)
O7 C26 H26A 109.7
O7 C26 H26B 109.7
C25 C26 H26A 109.7
C25 C26 H26B 109.7
H26A C26 H26B 108.2
N4 C27 H27A 109.3
N4 C27 H27B 109.3
N4 C27 C28 111.4(6)
H27A C27 H27B 108.0
C28 C27 H27A 109.3
C28 C27 H27B 109.3
O8 C28 C27 108.1(6)
O8 C28 H28A 110.1
O8 C28 H28B 110.1
C27 C28 H28A 110.1
C27 C28 H28B 110.1
H28A C28 H28B 108.4
O9 C29 C30 120.4(7)
O9 C29 C34 120.3(7)
C30 C29 C34 119.2(7)
C29 C30 C38 116.9(7)
C31 C30 C29 120.0(8)
C31 C30 C38 123.0(8)
C30 C31 H31 118.7
C30 C31 C32 122.6(9)
C32 C31 H31 118.7
C31 C32 C33 118.1(8)
C31 C32 C37 122.6(10)
C33 C32 C37 119.2(10)
C32 C33 H33 119.2
C32 C33 C34 121.6(9)
C34 C33 H33 119.2
C29 C34 C35 123.0(6)
C33 C34 C29 118.2(8)
C33 C34 C35 118.7(8)
N5 C35 C34 116.5(7)
N5 C35 C36 120.2(8)
C36 C35 C34 123.3(6)
C35 C36 H36A 109.5
C35 C36 H36B 109.5
C35 C36 H36C 109.5
H36A C36 H36B 109.5
H36A C36 H36C 109.5
H36B C36 H36C 109.5
C32 C37 H37A 109.5
C32 C37 H37B 109.5
C32 C37 H37C 109.5
H37A C37 H37B 109.5
H37A C37 H37C 109.5
H37B C37 H37C 109.5
N6 C38 C30 115.8(6)
N6 C38 H38A 108.3
N6 C38 H38B 108.3
C30 C38 H38A 108.3
C30 C38 H38B 108.3
H38A C38 H38B 107.4
N6 C39 H39A 109.2
N6 C39 H39B 109.2
N6 C39 C40 112.2(7)
H39A C39 H39B 107.9
C40 C39 H39A 109.2
C40 C39 H39B 109.2
O11 C40 C39 106.9(6)
O11 C40 H40A 110.3
O11 C40 H40B 110.3
C39 C40 H40A 110.3
C39 C40 H40B 110.3
H40A C40 H40B 108.6
N6 C41 H41A 109.2
N6 C41 H41B 109.2
N6 C41 C42 112.0(7)
H41A C41 H41B 107.9
C42 C41 H41A 109.2
C42 C41 H41B 109.2
O12 C42 C41 106.9(6)
O12 C42 H42A 110.3
O12 C42 H42B 110.3
C41 C42 H42A 110.3
C41 C42 H42B 110.3
H42A C42 H42B 108.6
O13 C43 C44 120.9(7)
O13 C43 C48 119.2(7)
C44 C43 C48 119.8(7)
C43 C44 C45 119.6(7)
C43 C44 C52 124.6(6)
C45 C44 C52 115.6(7)
C44 C45 H45 118.7
C46 C45 C44 122.6(8)
C46 C45 H45 118.7
C45 C46 C51 121.7(8)
C47 C46 C45 116.9(7)
C47 C46 C51 121.4(7)
C46 C47 H47 118.4
C46 C47 C48 123.3(7)
C48 C47 H47 118.4
C43 C48 C49 123.5(6)
C47 C48 C43 117.8(7)
C47 C48 C49 118.7(7)
N7 C49 C48 116.7(7)
N7 C49 C50 119.0(8)
C48 C49 C50 124.3(7)
C49 C50 H50A 109.5
C49 C50 H50B 109.5
C49 C50 H50C 109.5
H50A C50 H50B 109.5
H50A C50 H50C 109.5
H50B C50 H50C 109.5
C46 C51 H51A 109.5
C46 C51 H51B 109.5
C46 C51 H51C 109.5
H51A C51 H51B 109.5
H51A C51 H51C 109.5
H51B C51 H51C 109.5
N8 C52 C44 113.7(6)
N8 C52 H52A 108.8
N8 C52 H52B 108.8
C44 C52 H52A 108.8
C44 C52 H52B 108.8
H52A C52 H52B 107.7
N8 C53 H53A 109.6
N8 C53 H53B 109.6
N8 C53 C54 110.5(6)
H53A C53 H53B 108.1
C54 C53 H53A 109.6
C54 C53 H53B 109.6
O15 C54 C53 107.7(6)
O15 C54 H54A 110.2
O15 C54 H54B 110.2
C53 C54 H54A 110.2
C53 C54 H54B 110.2
H54A C54 H54B 108.5
N8 C55 H55A 109.4
N8 C55 H55B 109.4
N8 C55 C56 111.1(7)
H55A C55 H55B 108.0
C56 C55 H55A 109.4
C56 C55 H55B 109.4
O16 C56 C55 107.8(7)
O16 C56 H56A 110.1
O16 C56 H56B 110.1
C55 C56 H56A 110.1
C55 C56 H56B 110.1
H56A C56 H56B 108.5
O17 C57 C58 119.6(7)
O17 C57 C62 121.3(8)
C58 C57 C62 119.1(7)
C57 C58 C66 120.1(7)
C59 C58 C57 119.2(9)
C59 C58 C66 120.7(10)
C58 C59 H59 118.4
C58 C59 C60 123.3(11)
C60 C59 H59 118.4
C59 C60 C65 120.8(13)
C61 C60 C59 116.9(9)
C61 C60 C65 122.2(12)
C60 C61 H61 119.1
C60 C61 C62 121.8(11)
C62 C61 H61 119.1
C57 C62 C61 119.8(10)
C57 C62 C63 121.8(7)
C61 C62 C63 118.4(9)
N9 C63 C62 119.0(8)
N9 C63 C64 120.0(10)
C62 C63 C64 121.0(8)
C63 C64 H64A 109.5
C63 C64 H64B 109.5
C63 C64 H64C 109.5
H64A C64 H64B 109.5
H64A C64 H64C 109.5
H64B C64 H64C 109.5
C60 C65 H65A 109.5
C60 C65 H65B 109.5
C60 C65 H65C 109.5
H65A C65 H65B 109.5
H65A C65 H65C 109.5
H65B C65 H65C 109.5
N10 C66 H66A 108.9
N10 C66 H66B 108.9
C58 C66 N10 113.3(7)
C58 C66 H66A 108.9
C58 C66 H66B 108.9
H66A C66 H66B 107.7
N10 C67 H67A 109.2
N10 C67 H67B 109.2
N10 C67 C68 112.0(7)
H67A C67 H67B 107.9
C68 C67 H67A 109.2
C68 C67 H67B 109.2
O19 C68 C67 110.8(7)
O19 C68 H68A 109.5
O19 C68 H68B 109.5
C67 C68 H68A 109.5
C67 C68 H68B 109.5
H68A C68 H68B 108.1
N10 C69 H69A 108.6
N10 C69 H69B 108.6
H69A C69 H69B 107.6
C70 C69 N10 114.7(8)
C70 C69 H69A 108.6
C70 C69 H69B 108.6
O20 C70 C69 112.2(8)
O20 C70 H70A 109.2
O20 C70 H70B 109.2
C69 C70 H70A 109.2
C69 C70 H70B 109.2
H70A C70 H70B 107.9
O21 C71 C72 118.8(7)
O21 C71 C76 121.3(6)
C76 C71 C72 119.9(7)
C71 C72 C73 119.3(8)
C71 C72 C80 119.4(7)
C73 C72 C80 121.3(7)
C72 C73 H73 119.4
C74 C73 C72 121.2(8)
C74 C73 H73 119.4
C73 C74 C75 118.8(8)
C73 C74 C79 121.4(8)
C75 C74 C79 119.7(9)
C74 C75 H75 119.0
C74 C75 C76 122.0(8)
C76 C75 H75 119.0
C71 C76 C75 118.5(7)
C71 C76 C77 123.2(6)
C75 C76 C77 118.2(8)
N11 C77 C76 117.6(7)
N11 C77 C78 122.4(8)
C78 C77 C76 120.0(7)
C77 C78 H78A 109.5
C77 C78 H78B 109.5
C77 C78 H78C 109.5
H78A C78 H78B 109.5
H78A C78 H78C 109.5
H78B C78 H78C 109.5
C74 C79 H79A 109.5
C74 C79 H79B 109.5
C74 C79 H79C 109.5
H79A C79 H79B 109.5
H79A C79 H79C 109.5
H79B C79 H79C 109.5
N12 C80 C72 113.3(7)
N12 C80 H80A 108.9
N12 C80 H80B 108.9
C72 C80 H80A 108.9
C72 C80 H80B 108.9
H80A C80 H80B 107.7
N12 C81 H81A 109.4
N12 C81 H81B 109.4
N12 C81 C82 111.0(6)
H81A C81 H81B 108.0
C82 C81 H81A 109.4
C82 C81 H81B 109.4
O23 C82 C81 108.7(5)
O23 C82 H82A 109.9
O23 C82 H82B 109.9
C81 C82 H82A 109.9
C81 C82 H82B 109.9
H82A C82 H82B 108.3
N12 C83 H83A 109.6
N12 C83 H83B 109.6
N12 C83 C84 110.1(6)
H83A C83 H83B 108.1
C84 C83 H83A 109.6
C84 C83 H83B 109.6
O24 C84 C83 111.2(6)
O24 C84 H84A 109.4
O24 C84 H84B 109.4
C83 C84 H84A 109.4
C83 C84 H84B 109.4
H84A C84 H84B 108.0
O25 C85 C86 118.5(7)
O25 C85 C90 121.2(8)
C90 C85 C86 120.3(7)
C85 C86 C87 118.3(9)
C85 C86 C94 121.5(6)
C87 C86 C94 120.1(9)
C86 C87 H87 119.1
C88 C87 C86 121.9(10)
C88 C87 H87 119.1
C87 C88 C93 119.9(10)
C89 C88 C87 118.7(8)
C89 C88 C93 121.4(10)
C88 C89 H89 118.8
C88 C89 C90 122.3(9)
C90 C89 H89 118.8
C85 C90 C89 118.4(8)
C85 C90 C91 123.8(7)
C89 C90 C91 117.8(8)
N13 C91 C90 117.5(7)
N13 C91 C92 121.6(8)
C90 C91 C92 120.7(7)
C91 C92 H92A 109.5
C91 C92 H92B 109.5
C91 C92 H92C 109.5
H92A C92 H92B 109.5
H92A C92 H92C 109.5
H92B C92 H92C 109.5
C88 C93 H93A 109.5
C88 C93 H93B 109.5
C88 C93 H93C 109.5
H93A C93 H93B 109.5
H93A C93 H93C 109.5
H93B C93 H93C 109.5
N14 C94 H94A 109.1
N14 C94 H94B 109.1
C86 C94 N14 112.7(8)
C86 C94 H94A 109.1
C86 C94 H94B 109.1
H94A C94 H94B 107.8
N14 C95 H95A 109.7
N14 C95 H95B 109.7
N14 C95 C96 109.8(6)
H95A C95 H95B 108.2
C96 C95 H95A 109.7
C96 C95 H95B 109.7
O27 C96 C95 110.0(6)
O27 C96 H96A 109.7
O27 C96 H96B 109.7
C95 C96 H96A 109.7
C95 C96 H96B 109.7
H96A C96 H96B 108.2
N14 C97 H97A 104.7
N14 C97 H97B 104.7
N14 C97 C98 130.5(16)
H97A C97 H97B 105.7
C98 C97 H97A 104.7
C98 C97 H97B 104.7
N14 C97' H97C 109.6
N14 C97' H97D 109.6
N14 C97' C98' 110.1(9)
H97C C97' H97D 108.1
C98' C97' H97C 109.6
C98' C97' H97D 109.6
O28 C98 C97 103.0(17)
O28 C98 H98A 111.2
O28 C98 H98B 111.2
C97 C98 H98A 111.2
C97 C98 H98B 111.2
H98A C98 H98B 109.1
O28' C98' C97' 104.7(14)
O28' C98' H98C 110.8
O28' C98' H98D 110.8
C97' C98' H98C 110.8
C97' C98' H98D 110.8
H98C C98' H98D 108.9
O30 C200 O29 117.4(6)
O31 C200 O29 122.9(7)
O31 C200 O30 119.5(6)
O33 C201 O32 118.9(6)
O34 C201 O32 119.6(6)
O34 C201 O33 121.4(7)
O35 C202 O36 117.8(6)
O35 C202 O37 123.1(6)
O37 C202 O36 119.1(6)
O39 C203 O38 116.3(6)
O39 C203 O40 124.2(6)
O40 C203 O38 119.5(6)
O41 C204 O42 116.2(6)
O43 C204 O41 122.5(7)
O43 C204 O42 121.2(7)
O45 N20 O46 125.9(13)
O45 N20 O47 118.6(12)
O46 N20 O47 115.5(12)
C100 O100 H100 109.5
O100 C100 H10C 109.5
O100 C100 H10D 109.5
O100 C100 H10E 109.5
H10C C100 H10D 109.5
H10C C100 H10E 109.5
H10D C100 H10E 109.5
C101 O101 H101 109.5
O101 C101 H10F 109.5
O101 C101 H10G 109.5
O101 C101 H10H 109.5
H10F C101 H10G 109.5
H10F C101 H10H 109.5
H10G C101 H10H 109.5
C102 O102 H102 109.5
O102 C102 H10I 109.5
O102 C102 H10J 109.5
O102 C102 H10K 109.5
H10I C102 H10J 109.5
H10I C102 H10K 109.5
H10J C102 H10K 109.5
H10O O103 H10P 108.5
C104 O104 H104 109.5
O104 C104 H10L 109.5
O104 C104 H10M 109.5
O104 C104 H10N 109.5
H10L C104 H10M 109.5
H10L C104 H10N 109.5
H10M C104 H10N 109.5

loop_
_geom_bond_atom_site_label_1
_geom_bond_atom_site_label_2
_geom_bond_distance
Dy1 O1 2.253(5)
Dy1 O3 2.408(5)
Dy1 O4 2.381(5)
Dy1 O29 2.400(5)
Dy1 O30 2.600(4)
Dy1 O38 2.340(5)
Dy1 O44 2.285(5)
Dy1 N2 2.650(6)
Dy2 O2 2.413(5)
Dy2 O5 2.214(6)
Dy2 O7 2.298(5)
Dy2 O8 2.411(5)
Dy2 O30 2.397(4)
Dy2 O31 2.539(5)
Dy2 O32 2.574(4)
Dy2 O34 2.488(5)
Dy2 N4 2.645(6)
Dy3 O6 2.413(5)
Dy3 O9 2.274(5)
Dy3 O11 2.372(5)
Dy3 O12 2.378(5)
Dy3 O32 2.524(4)
Dy3 O33 2.498(5)
Dy3 O38 2.422(5)
Dy3 O39 2.391(5)
Dy3 N6 2.715(6)
Dy4 O10 2.397(5)
Dy4 O13 2.253(4)
Dy4 O15 2.400(5)
Dy4 O16 2.351(5)
Dy4 O33 2.548(5)
Dy4 O34 2.522(5)
Dy4 O35 2.523(4)
Dy4 O36 2.421(4)
Dy5 O17 2.254(5)
Dy5 O19 2.330(5)
Dy5 O20 2.442(5)
Dy5 O36 2.501(5)
Dy5 O37 2.541(4)
Dy5 O40 2.406(5)
Dy5 O41 2.570(4)
Dy5 O42 2.407(5)
Dy6 O21 2.282(4)
Dy6 O25 2.340(4)
Dy6 O29 2.319(4)
Dy6 O37 2.324(5)
Dy6 O41 2.333(4)
Dy6 O44 2.361(5)
Dy6 N11 2.596(6)
Dy6 N13 2.518(6)
Zn1 O25 2.020(4)
Zn1 O27 2.031(5)
Zn1 O31 2.079(5)
Zn1 O35 2.004(4)
Zn1 N14 2.182(7)
Zn2 O21 2.016(4)
Zn2 O23 2.068(5)
Zn2 O24 2.003(5)
Zn2 O43 1.988(5)
Zn2 N12 2.173(6)
O1 C1 1.319(9)
O2 N1 1.332(8)
O3 C12 1.427(9)
O4 H4 0.8400
O4 C14 1.429(10)
O5 C15 1.332(9)
O6 N3 1.350(8)
O7 H7 0.8400
O7 C26 1.424(9)
O8 C28 1.433(9)
O9 C29 1.337(8)
O10 N5 1.349(8)
O11 H11 0.8400
O11 H11 0.8400
O11 C40 1.445(8)
O12 H12 0.8400
O12 C42 1.436(9)
O13 C43 1.341(8)
O14 H14 0.8400
O14 N7 1.334(8)
O15 H15 0.8400
O15 H15 0.8400
O15 C54 1.433(9)
O16 C56 1.425(10)
O17 C57 1.331(8)
O18 H18 0.8400
O18 N9 1.323(9)
O19 H19 0.8400
O19 C68 1.417(10)
O20 H20 0.8400
O20 C70 1.430(10)
O21 C71 1.360(8)
O22 H22 0.8400
O22 N11 1.420(8)
O23 H23 0.8400
O23 C82 1.412(8)
O24 C84 1.438(9)
O25 C85 1.364(8)
O26 H26 0.8400
O26 N13 1.395(8)
O27 C96 1.426(9)
O28 H28 0.8400
O28 C98 1.437(9)
O28' H28' 0.8400
O28' C98' 1.436(9)
O29 C200 1.297(8)
O30 C200 1.278(9)
O31 C200 1.273(8)
O32 C201 1.292(9)
O33 C201 1.278(8)
O34 C201 1.275(8)
O35 C202 1.277(7)
O36 C202 1.291(7)
O37 C202 1.287(8)
O38 C203 1.308(8)
O39 C203 1.274(8)
O40 C203 1.274(8)
O41 C204 1.286(8)
O42 C204 1.295(9)
O43 C204 1.264(8)
O44 H44 0.77(8)
N1 H1 0.81(4)
N1 C7 1.302(11)
N2 C10 1.485(10)
N2 C11 1.465(10)
N2 C13 1.481(11)
N3 H3 0.81(4)
N3 C21 1.298(10)
N4 C24 1.482(12)
N4 C25 1.489(11)
N4 C27 1.474(9)
N5 H5 0.81(4)
N5 C35 1.300(9)
N6 C38 1.491(10)
N6 C39 1.459(9)
N6 C41 1.503(10)
N7 H7A 0.80(4)
N7 C49 1.301(9)
N8 C52 1.520(9)
N8 C53 1.485(10)
N8 C55 1.499(10)
N9 H9 0.81(4)
N9 C63 1.277(10)
N10 C66 1.494(10)
N10 C67 1.478(11)
N10 C69 1.477(10)
N11 C77 1.301(9)
N12 C80 1.488(9)
N12 C81 1.476(9)
N12 C83 1.472(10)
N13 C91 1.285(9)
N14 C94 1.500(10)
N14 C95 1.461(10)
N14 C97 1.473(12)
N14 C97' 1.473(12)
C1 C2 1.413(12)
C1 C6 1.422(11)
C2 C3 1.379(13)
C2 C10 1.515(12)
C3 H3A 0.9500
C3 C4 1.400(15)
C4 C5 1.369(16)
C4 C9 1.506(15)
C5 H5A 0.9500
C5 C6 1.417(13)
C6 C7 1.466(12)
C7 C8 1.512(12)
C8 H8A 0.9800
C8 H8B 0.9800
C8 H8C 0.9800
C9 H9A 0.9800
C9 H9B 0.9800
C9 H9C 0.9800
C10 H10A 0.9900
C10 H10B 0.9900
C11 H11A 0.9900
C11 H11B 0.9900
C11 C12 1.475(12)
C12 H12A 0.9900
C12 H12B 0.9900
C13 H13A 0.9900
C13 H13B 0.9900
C13 C14 1.517(12)
C14 H14A 0.9900
C14 H14B 0.9900
C15 C16 1.420(11)
C15 C20 1.354(13)
C16 C17 1.388(13)
C16 C24 1.493(14)
C17 H17 0.9500
C17 C18 1.385(15)
C18 C19 1.366(13)
C18 C23 1.510(13)
C19 H19A 0.9500
C19 C20 1.428(12)
C20 C21 1.485(12)
C21 C22 1.484(12)
C22 H22A 0.9800
C22 H22B 0.9800
C22 H22C 0.9800
C23 H23A 0.9800
C23 H23B 0.9800
C23 H23C 0.9800
C24 H24A 0.9900
C24 H24B 0.9900
C25 H25A 0.9900
C25 H25B 0.9900
C25 C26 1.490(15)
C26 H26A 0.9900
C26 H26B 0.9900
C27 H27A 0.9900
C27 H27B 0.9900
C27 C28 1.512(11)
C28 H28A 0.9900
C28 H28B 0.9900
C29 C30 1.389(11)
C29 C34 1.417(12)
C30 C31 1.367(11)
C30 C38 1.510(12)
C31 H31 0.9500
C31 C32 1.375(14)
C32 C33 1.379(14)
C32 C37 1.535(12)
C33 H33 0.9500
C33 C34 1.409(10)
C34 C35 1.479(12)
C35 C36 1.471(11)
C36 H36A 0.9800
C36 H36B 0.9800
C36 H36C 0.9800
C37 H37A 0.9800
C37 H37B 0.9800
C37 H37C 0.9800
C38 H38A 0.9900
C38 H38B 0.9900
C39 H39A 0.9900
C39 H39B 0.9900
C39 C40 1.506(11)
C40 H40A 0.9900
C40 H40B 0.9900
C41 H41A 0.9900
C41 H41B 0.9900
C41 C42 1.513(12)
C42 H42A 0.9900
C42 H42B 0.9900
C43 C44 1.384(11)
C43 C48 1.425(10)
C44 C45 1.397(10)
C44 C52 1.523(11)
C45 H45 0.9500
C45 C46 1.394(11)
C46 C47 1.378(11)
C46 C51 1.517(10)
C47 H47 0.9500
C47 C48 1.410(10)
C48 C49 1.452(11)
C49 C50 1.470(11)
C50 H50A 0.9800
C50 H50B 0.9800
C50 H50C 0.9800
C51 H51A 0.9800
C51 H51B 0.9800
C51 H51C 0.9800
C52 H52A 0.9900
C52 H52B 0.9900
C53 H53A 0.9900
C53 H53B 0.9900
C53 C54 1.507(11)
C54 H54A 0.9900
C54 H54B 0.9900
C55 H55A 0.9900
C55 H55B 0.9900
C55 C56 1.518(12)
C56 H56A 0.9900
C56 H56B 0.9900
C57 C58 1.422(13)
C57 C62 1.423(12)
C58 C59 1.393(13)
C58 C66 1.492(13)
C59 H59 0.9500
C59 C60 1.425(17)
C60 C61 1.398(18)
C60 C65 1.544(15)
C61 H61 0.9500
C61 C62 1.427(13)
C62 C63 1.454(14)
C63 C64 1.484(13)
C64 H64A 0.9800
C64 H64B 0.9800
C64 H64C 0.9800
C65 H65A 0.9800
C65 H65B 0.9800
C65 H65C 0.9800
C66 H66A 0.9900
C66 H66B 0.9900
C67 H67A 0.9900
C67 H67B 0.9900
C67 C68 1.526(11)
C68 H68A 0.9900
C68 H68B 0.9900
C69 H69A 0.9900
C69 H69B 0.9900
C69 C70 1.467(14)
C70 H70A 0.9900
C70 H70B 0.9900
C71 C72 1.410(11)
C71 C76 1.402(11)
C72 C73 1.411(10)
C72 C80 1.491(12)
C73 H73 0.9500
C73 C74 1.376(13)
C74 C75 1.389(13)
C74 C79 1.507(11)
C75 H75 0.9500
C75 C76 1.409(10)
C76 C77 1.492(11)
C77 C78 1.482(12)
C78 H78A 0.9800
C78 H78B 0.9800
C78 H78C 0.9800
C79 H79A 0.9800
C79 H79B 0.9800
C79 H79C 0.9800
C80 H80A 0.9900
C80 H80B 0.9900
C81 H81A 0.9900
C81 H81B 0.9900
C81 C82 1.535(10)
C82 H82A 0.9900
C82 H82B 0.9900
C83 H83A 0.9900
C83 H83B 0.9900
C83 C84 1.520(10)
C84 H84A 0.9900
C84 H84B 0.9900
C85 C86 1.407(13)
C85 C90 1.400(12)
C86 C87 1.412(10)
C86 C94 1.483(13)
C87 H87 0.9500
C87 C88 1.380(14)
C88 C89 1.364(15)
C88 C93 1.534(12)
C89 H89 0.9500
C89 C90 1.413(10)
C90 C91 1.488(13)
C91 C92 1.495(12)
C92 H92A 0.9800
C92 H92B 0.9800
C92 H92C 0.9800
C93 H93A 0.9800
C93 H93B 0.9800
C93 H93C 0.9800
C94 H94A 0.9900
C94 H94B 0.9900
C95 H95A 0.9900
C95 H95B 0.9900
C95 C96 1.533(11)
C96 H96A 0.9900
C96 H96B 0.9900
C97 H97A 0.9900
C97 H97B 0.9900
C97 C98 1.52(2)
C97' H97C 0.9900
C97' H97D 0.9900
C97' C98' 1.514(18)
C98 H98A 0.9900
C98 H98B 0.9900
C98' H98C 0.9900
C98' H98D 0.9900
O45 N20 1.261(14)
O46 N20 1.314(14)
O47 N20 1.349(15)
O100 H100 0.8400
O100 C100 1.375(16)
C100 H10C 0.9800
C100 H10D 0.9800
C100 H10E 0.9800
O101 H101 0.8400
O101 C101 1.333(16)
C101 H10F 0.9800
C101 H10G 0.9800
C101 H10H 0.9800
O102 H102 0.8400
O102 C102 1.496(18)
C102 H10I 0.9800
C102 H10J 0.9800
C102 H10K 0.9800
O103 H10O 0.8339
O103 H10P 0.8333
O104 H104 0.8400
O104 C104 1.316(17)
C104 H10L 0.9800
C104 H10M 0.9800
C104 H10N 0.9800

loop_
_geom_hbond_atom_site_label_D
_geom_hbond_atom_site_label_H
_geom_hbond_atom_site_label_A
_geom_hbond_distance_DH
_geom_hbond_distance_HA
_geom_hbond_distance_DA
_geom_hbond_angle_DHA
_geom_hbond_site_symmetry_A
O4 H4 O6 0.84 1.83 2.630(7) 159.2 .
O7 H7 O27 0.84 1.66 2.479(9) 162.7 .
O11 H11 O14 0.84 1.75 2.585(7) 170.4 .
O12 H12 O18 0.84 1.82 2.650(7) 172.2 .
O14 H14 O8 0.84 1.78 2.608(7) 168.4 .
O15 H15 O27 0.84 1.79 2.625(7) 169.4 .
O18 H18 O3 0.84 1.76 2.541(7) 153.0 .
O19 H19 O16 0.84 1.68 2.516(7) 176.0 .
O20 H20 O10 0.84 2.05 2.759(7) 141.6 .
O22 H22 O37 0.84 2.16 2.817(7) 135.6 .
O23 H23 O24 0.84 1.62 2.442(7) 163.6 2_766
O26 H26 O44 0.84 1.83 2.580(7) 147.0 .
O44 H44 O24 0.77(8) 2.23(8) 2.929(7) 150(7) .
N1 H1 O1 0.81(4) 1.95(7) 2.596(8) 136(8) .
N1 H1 O30 0.81(4) 2.13(7) 2.768(8) 136(8) .
N3 H3 O5 0.81(4) 1.90(7) 2.562(9) 138(9) .
N3 H3 O32 0.81(4) 2.23(8) 2.794(9) 127(8) .
N5 H5 O9 0.81(4) 1.91(6) 2.566(9) 138(8) .
N5 H5 O33 0.81(4) 2.16(7) 2.754(7) 131(7) .
N7 H7A O13 0.80(4) 1.76(5) 2.532(8) 159(8) .
N9 H9 O17 0.81(4) 1.86(6) 2.566(9) 145(8) .
O100 H100 O103 0.84 1.92 2.724(11) 160.1 .
C101 H10G O2 0.98 1.75 2.686(13) 158.2 .
O103 H10O O9 0.83 2.04 2.771(8) 146.5 .
O104 H104 O45 0.84 2.03 2.85(2) 164.9 2_767

loop_
_geom_torsion_atom_site_label_1
_geom_torsion_atom_site_label_2
_geom_torsion_atom_site_label_3
_geom_torsion_atom_site_label_4
_geom_torsion
Dy1 O1 C1 C2 17.4(14)
Dy1 O1 C1 C6 -161.4(7)
Dy1 O3 C12 C11 -21.5(10)
Dy1 O4 C14 C13 44.7(9)
Dy1 O29 C200 O30 -6.6(6)
Dy1 O29 C200 O31 177.2(5)
Dy1 O30 C200 O29 6.0(5)
Dy1 O30 C200 O31 -177.7(5)
Dy1 O38 C203 O39 169.6(4)
Dy1 O38 C203 O40 -9.7(7)
Dy1 N2 C10 C2 68.8(8)
Dy1 N2 C11 C12 -47.4(9)
Dy1 N2 C13 C14 33.7(9)
Dy2 O2 N1 C7 -153.4(8)
Dy2 O5 C15 C16 -47.4(10)
Dy2 O5 C15 C20 130.5(7)
Dy2 O7 C26 C25 21.2(9)
Dy2 O8 C28 C27 43.0(8)
Dy2 O30 C200 O29 -169.7(5)
Dy2 O30 C200 O31 6.6(6)
Dy2 O31 C200 O29 169.9(6)
Dy2 O31 C200 O30 -6.2(6)
Dy2 O32 C201 O33 171.5(5)
Dy2 O32 C201 O34 -7.5(6)
Dy2 O34 C201 O32 7.8(6)
Dy2 O34 C201 O33 -171.2(5)
Dy2 N4 C24 C16 -67.6(7)
Dy2 N4 C25 C26 48.5(7)
Dy2 N4 C27 C28 33.7(9)
Dy3 O6 N3 C21 131.7(7)
Dy3 O9 C29 C30 -57.6(9)
Dy3 O9 C29 C34 126.3(7)
Dy3 O11 C40 C39 37.6(9)
Dy3 O12 C42 C41 -18.0(11)
Dy3 O32 C201 O33 10.0(6)
Dy3 O32 C201 O34 -169.0(5)
Dy3 O33 C201 O32 -10.1(6)
Dy3 O33 C201 O34 168.8(5)
Dy3 O38 C203 O39 -4.7(6)
Dy3 O38 C203 O40 176.0(5)
Dy3 O39 C203 O38 4.7(6)
Dy3 O39 C203 O40 -175.9(5)
Dy3 N6 C38 C30 -63.0(8)
Dy3 N6 C39 C40 40.1(7)
Dy3 N6 C41 C42 -52.3(7)
Dy4 O10 N5 C35 129.1(6)
Dy4 O13 C43 C44 -26.5(10)
Dy4 O13 C43 C48 155.7(5)
Dy4 O15 C54 C53 18.0(9)
Dy4 O16 C56 C55 33.2(9)
Dy4 O33 C201 O32 -175.7(5)
Dy4 O33 C201 O34 3.2(6)
Dy4 O34 C201 O32 175.7(5)
Dy4 O34 C201 O33 -3.3(6)
Dy4 O35 C202 O36 -8.6(6)
Dy4 O35 C202 O37 170.6(6)
Dy4 O36 C202 O35 9.0(7)
Dy4 O36 C202 O37 -170.2(6)
Dy5 O17 C57 C58 39.5(11)
Dy5 O17 C57 C62 -137.0(8)
Dy5 O19 C68 C67 -3.7(9)
Dy5 O20 C70 C69 -33.4(12)
Dy5 O36 C202 O35 165.1(6)
Dy5 O36 C202 O37 -14.0(7)
Dy5 O37 C202 O35 -165.3(6)
Dy5 O37 C202 O36 13.8(7)
Dy5 O40 C203 O38 -147.0(5)
Dy5 O40 C203 O39 33.7(8)
Dy5 O41 C204 O42 8.9(6)
Dy5 O41 C204 O43 -168.2(6)
Dy5 O42 C204 O41 -9.6(6)
Dy5 O42 C204 O43 167.6(6)
Dy6 O21 C71 C72 123.2(6)
Dy6 O21 C71 C76 -56.6(9)
Dy6 O25 C85 C86 121.1(6)
Dy6 O25 C85 C90 -58.7(10)
Dy6 O29 C200 O30 -168.8(5)
Dy6 O29 C200 O31 15.0(12)
Dy6 O37 C202 O35 66.1(10)
Dy6 O37 C202 O36 -114.8(6)
Dy6 O41 C204 O42 -110.4(6)
Dy6 O41 C204 O43 72.5(8)
Dy6 N11 C77 C76 6.7(10)
Dy6 N11 C77 C78 -173.1(6)
Dy6 N13 C91 C90 -16.1(11)
Dy6 N13 C91 C92 169.4(6)
Zn1 O25 C85 C86 -54.5(9)
Zn1 O25 C85 C90 125.7(7)
Zn1 O27 C96 C95 -5.4(9)
Zn1 O31 C200 O29 10.6(8)
Zn1 O31 C200 O30 -165.5(4)
Zn1 O35 C202 O36 154.5(5)
Zn1 O35 C202 O37 -26.4(9)
Zn1 N14 C94 C86 -52.2(7)
Zn1 N14 C95 C96 -52.4(7)
Zn1 N14 C97 C98 173.3(15)
Zn1 N14 C97' C98' 165.8(14)
Zn2 O21 C71 C72 -60.8(8)
Zn2 O21 C71 C76 119.3(6)
Zn2 O23 C82 C81 -32.6(7)
Zn2 O24 C84 C83 -31.0(7)
Zn2 O43 C204 O41 -12.0(9)
Zn2 O43 C204 O42 171.0(5)
Zn2 N12 C80 C72 -54.2(7)
Zn2 N12 C81 C82 -39.4(7)
Zn2 N12 C83 C84 -40.8(6)
O1 C1 C2 C3 -176.0(9)
O1 C1 C2 C10 5.6(13)
O1 C1 C6 C5 176.7(10)
O1 C1 C6 C7 -0.5(15)
O2 N1 C7 C6 178.8(8)
O2 N1 C7 C8 -0.3(17)
O5 C15 C16 C17 179.0(7)
O5 C15 C16 C24 -2.2(11)
O5 C15 C20 C19 179.3(7)
O5 C15 C20 C21 3.1(12)
O6 N3 C21 C20 -178.2(7)
O6 N3 C21 C22 0.9(12)
O9 C29 C30 C31 178.5(7)
O9 C29 C30 C38 -3.5(11)
O9 C29 C34 C33 -178.7(6)
O9 C29 C34 C35 5.6(11)
O10 N5 C35 C34 179.6(6)
O10 N5 C35 C36 2.0(11)
H11 O11 C40 C39 -168.4
O13 C43 C44 C45 -176.6(6)
O13 C43 C44 C52 9.2(11)
O13 C43 C48 C47 179.6(6)
O13 C43 C48 C49 0.5(10)
O14 N7 C49 C48 175.8(6)
O14 N7 C49 C50 -0.9(10)
H15 O15 C54 C53 -175.3
O17 C57 C58 C59 -177.0(10)
O17 C57 C58 C66 3.7(13)
O17 C57 C62 C61 176.0(9)
O17 C57 C62 C63 -3.3(13)
O18 N9 C63 C62 -178.7(7)
O18 N9 C63 C64 3.7(14)
O21 C71 C72 C73 -177.0(7)
O21 C71 C72 C80 3.9(11)
O21 C71 C76 C75 175.3(7)
O21 C71 C76 C77 -9.1(12)
O22 N11 C77 C76 179.8(6)
O22 N11 C77 C78 0.0(10)
O25 C85 C86 C87 178.8(7)
O25 C85 C86 C94 -3.3(12)
O25 C85 C90 C89 -176.7(7)
O25 C85 C90 C91 4.8(12)
O26 N13 C91 C90 172.0(6)
O26 N13 C91 C92 -2.5(10)
N2 C11 C12 O3 46.4(10)
N2 C13 C14 O4 -50.6(11)
N4 C25 C26 O7 -47.5(9)
N4 C27 C28 O8 -47.7(9)
N6 C39 C40 O11 -49.1(9)
N6 C41 C42 O12 48.1(10)
N8 C53 C54 O15 -44.1(9)
N8 C55 C56 O16 -51.0(9)
N10 C67 C68 O19 40.1(9)
N10 C69 C70 O20 40.7(13)
N12 C81 C82 O23 48.6(9)
N12 C83 C84 O24 50.0(8)
N14 C95 C96 O27 41.2(10)
N14 C97 C98 O28 -75(3)
N14 C97' C98' O28' -174.3(17)
C1 C2 C3 C4 -2.2(18)
C1 C2 C10 N2 -53.0(12)
C1 C6 C7 N1 5.6(16)
C1 C6 C7 C8 -175.3(11)
C2 C1 C6 C5 -2.1(14)
C2 C1 C6 C7 -179.3(9)
C2 C3 C4 C5 1(2)
C2 C3 C4 C9 178.3(13)
C3 C2 C10 N2 128.5(10)
C3 C4 C5 C6 0(2)
C4 C5 C6 C1 0.7(19)
C4 C5 C6 C7 177.9(13)
C5 C6 C7 N1 -171.5(11)
C5 C6 C7 C8 7.5(17)
C6 C1 C2 C3 2.8(14)
C6 C1 C2 C10 -175.6(8)
C9 C4 C5 C6 -177.6(14)
C10 N2 C11 C12 -166.8(8)
C10 N2 C13 C14 156.2(8)
C10 C2 C3 C4 176.3(11)
C11 N2 C10 C2 -174.4(8)
C11 N2 C13 C14 -86.4(9)
C13 N2 C10 C2 -52.3(10)
C13 N2 C11 C12 73.5(9)
C15 C16 C17 C18 1.1(13)
C15 C16 C24 N4 62.8(10)
C15 C20 C21 N3 -11.5(12)
C15 C20 C21 C22 169.5(8)
C16 C15 C20 C19 -2.8(12)
C16 C15 C20 C21 -179.0(7)
C16 C17 C18 C19 -1.3(13)
C16 C17 C18 C23 179.2(8)
C17 C16 C24 N4 -118.4(8)
C17 C18 C19 C20 -0.6(12)
C18 C19 C20 C15 2.6(13)
C18 C19 C20 C21 179.1(7)
C19 C20 C21 N3 172.2(7)
C19 C20 C21 C22 -6.8(12)
C20 C15 C16 C17 1.0(12)
C20 C15 C16 C24 179.9(8)
C23 C18 C19 C20 179.0(8)
C24 N4 C25 C26 166.3(6)
C24 N4 C27 C28 -90.6(8)
C24 C16 C17 C18 -177.7(8)
C25 N4 C24 C16 177.3(6)
C25 N4 C27 C28 150.9(7)
C27 N4 C24 C16 58.5(8)
C27 N4 C25 C26 -73.4(8)
C29 C30 C31 C32 1.6(14)
C29 C30 C38 N6 63.3(10)
C29 C34 C35 N5 -14.0(10)
C29 C34 C35 C36 163.6(7)
C30 C29 C34 C33 5.2(11)
C30 C29 C34 C35 -170.5(7)
C30 C31 C32 C33 2.4(15)
C30 C31 C32 C37 -180.0(10)
C31 C30 C38 N6 -118.7(8)
C31 C32 C33 C34 -2.5(14)
C32 C33 C34 C29 -1.3(12)
C32 C33 C34 C35 174.6(8)
C33 C34 C35 N5 170.3(7)
C33 C34 C35 C36 -12.1(11)
C34 C29 C30 C31 -5.4(11)
C34 C29 C30 C38 172.7(7)
C37 C32 C33 C34 179.8(9)
C38 N6 C39 C40 -86.9(8)
C38 N6 C41 C42 68.7(8)
C38 C30 C31 C32 -176.4(9)
C39 N6 C38 C30 62.2(9)
C39 N6 C41 C42 -170.3(7)
C41 N6 C38 C30 -178.3(7)
C41 N6 C39 C40 154.6(6)
C43 C44 C45 C46 -3.1(11)
C43 C44 C52 N8 -39.4(10)
C43 C48 C49 N7 7.8(10)
C43 C48 C49 C50 -175.7(7)
C44 C43 C48 C47 1.7(9)
C44 C43 C48 C49 -177.4(6)
C44 C45 C46 C47 1.7(11)
C44 C45 C46 C51 -179.6(7)
C45 C44 C52 N8 146.2(7)
C45 C46 C47 C48 1.5(10)
C46 C47 C48 C43 -3.2(10)
C46 C47 C48 C49 175.9(6)
C47 C48 C49 N7 -171.3(6)
C47 C48 C49 C50 5.2(10)
C48 C43 C44 C45 1.3(10)
C48 C43 C44 C52 -172.9(7)
C51 C46 C47 C48 -177.1(7)
C52 N8 C53 C54 172.4(7)
C52 N8 C55 C56 -75.3(8)
C52 C44 C45 C46 171.6(7)
C53 N8 C52 C44 -53.3(9)
C53 N8 C55 C56 165.0(7)
C55 N8 C52 C44 -173.2(6)
C55 N8 C53 C54 -69.3(8)
C57 C58 C59 C60 0(2)
C57 C58 C66 N10 -61.5(11)
C57 C62 C63 N9 0.9(14)
C57 C62 C63 C64 178.5(10)
C58 C57 C62 C61 -0.5(14)
C58 C57 C62 C63 -179.9(9)
C58 C59 C60 C61 0(2)
C58 C59 C60 C65 175.8(16)
C59 C58 C66 N10 119.2(11)
C59 C60 C61 C62 -1(2)
C60 C61 C62 C57 1.5(18)
C60 C61 C62 C63 -179.1(12)
C61 C62 C63 N9 -178.4(9)
C61 C62 C63 C64 -0.9(15)
C62 C57 C58 C59 -0.4(15)
C62 C57 C58 C66 -179.7(8)
C65 C60 C61 C62 -176.7(16)
C66 N10 C67 C68 -168.4(7)
C66 N10 C69 C70 96.5(10)
C66 C58 C59 C60 179.7(13)
C67 N10 C66 C58 -175.9(7)
C67 N10 C69 C70 -144.6(9)
C69 N10 C66 C58 -55.4(10)
C69 N10 C67 C68 69.6(8)
C71 C72 C73 C74 2.5(13)
C71 C72 C80 N12 59.7(9)
C71 C76 C77 N11 31.1(11)
C71 C76 C77 C78 -149.0(8)
C72 C71 C76 C75 -4.5(11)
C72 C71 C76 C77 171.1(7)
C72 C73 C74 C75 -5.9(14)
C72 C73 C74 C79 177.5(9)
C73 C72 C80 N12 -119.5(8)
C73 C74 C75 C76 4.2(14)
C74 C75 C76 C71 1.0(13)
C74 C75 C76 C77 -174.8(8)
C75 C76 C77 N11 -153.3(7)
C75 C76 C77 C78 26.5(11)
C76 C71 C72 C73 2.8(11)
C76 C71 C72 C80 -176.3(7)
C79 C74 C75 C76 -179.1(9)
C80 N12 C81 C82 -161.8(6)
C80 N12 C83 C84 80.5(7)
C80 C72 C73 C74 -178.4(8)
C81 N12 C80 C72 64.4(8)
C81 N12 C83 C84 -154.5(6)
C83 N12 C80 C72 -170.2(6)
C83 N12 C81 C82 72.7(8)
C85 C86 C87 C88 -1.5(13)
C85 C86 C94 N14 62.9(10)
C85 C90 C91 N13 31.5(11)
C85 C90 C91 C92 -153.9(8)
C86 C85 C90 C89 3.5(12)
C86 C85 C90 C91 -175.0(7)
C86 C87 C88 C89 2.2(15)
C86 C87 C88 C93 -177.8(9)
C87 C86 C94 N14 -119.2(8)
C87 C88 C89 C90 0.0(15)
C88 C89 C90 C85 -2.8(13)
C88 C89 C90 C91 175.7(8)
C89 C90 C91 N13 -147.0(8)
C89 C90 C91 C92 27.6(11)
C90 C85 C86 C87 -1.4(12)
C90 C85 C86 C94 176.6(8)
C93 C88 C89 C90 -179.9(9)
C94 N14 C95 C96 -171.5(7)
C94 N14 C97 C98 -63.4(16)
C94 N14 C97' C98' -70.9(16)
C94 C86 C87 C88 -179.5(9)
C95 N14 C94 C86 59.8(9)
C95 N14 C97 C98 61.4(17)
C95 N14 C97' C98' 53.9(16)
C97 N14 C94 C86 -174.0(7)
C97 N14 C95 C96 64.6(10)
C97' N14 C94 C86 -174.0(7)
C97' N14 C95 C96 64.6(10)

loop_
_platon_squeeze_void_nr
_platon_squeeze_void_average_x
_platon_squeeze_void_average_y
_platon_squeeze_void_average_z
_platon_squeeze_void_volume
_platon_squeeze_void_count_electrons
_platon_squeeze_void_content
1 0.034 0.000 0.408 4047 863 ' '
